data_7026091
loop_
_publ_author_name
'Kozoni, Chrysa'
'Manolopoulou, Efi'
'Siczek, Milosz'
'Lis, Tadeusz'
'Brechin, Euan K.'
'Milios, Constantinos J.'

_publ_section_title
;
 Polynuclear manganese amino acid complexes.
;
_journal_issue 34
_journal_name_full 'Dalton transactions (Cambridge, England : 2003)'
_journal_page_first 7943
_journal_page_last 7950
_journal_paper_doi 10.1039/c0dt00192a
_journal_volume 39
_journal_year 2010
_chemical_formula_moiety 'C66 H74 Mn6 N8 O24, 2(C64 H62 Mn6 N8 O20), 11(C H4 O)'
_chemical_formula_sum 'C205 H242 Mn18 N24 O75'
_chemical_formula_weight 5231.15
_chemical_name_systematic
;
?
;
_space_group_IT_number 2
_symmetry_cell_setting triclinic
_symmetry_space_group_name_Hall '-P 1'
_symmetry_space_group_name_H-M 'P -1'
_atom_sites_solution_hydrogens geom
_atom_sites_solution_primary direct
_atom_sites_solution_secondary difmap
_audit_creation_method SHELXL-97
_cell_angle_alpha 94.05(4)
_cell_angle_beta 90.56(4)
_cell_angle_gamma 108.73(4)
_cell_formula_units_Z 1
_cell_length_a 14.841(5)
_cell_length_b 16.153(6)
_cell_length_c 25.232(9)
_cell_measurement_reflns_used 28499
_cell_measurement_temperature 100(2)
_cell_measurement_theta_max 27
_cell_measurement_theta_min 4
_cell_volume 5711(4)
_computing_cell_refinement 'CrysAlis CCD, Oxford Diffraction Ltd.'
_computing_data_collection 'CrysAlis RED, Oxford Diffraction Ltd.'
_computing_data_reduction 'CrysAlis RED, Oxford Diffraction Ltd.'
_computing_structure_refinement 'SHELXL-97 (Sheldrick, 2008)'
_computing_structure_solution 'SHELXS-97 (Sheldrick, 2008)'
_diffrn_ambient_temperature 100(2)
_diffrn_measured_fraction_theta_full 0.992
_diffrn_measured_fraction_theta_max 0.989
_diffrn_measurement_device_type 'Xcalibur PX with ONYX CCD'
_diffrn_measurement_method '\f and \w'
_diffrn_radiation_monochromator graphite
_diffrn_radiation_source 'fine-focus sealed tube'
_diffrn_radiation_type MoK\a
_diffrn_radiation_wavelength 0.71073
_diffrn_reflns_av_R_equivalents 0.0836
_diffrn_reflns_av_sigmaI/netI 0.1088
_diffrn_reflns_limit_h_max 19
_diffrn_reflns_limit_h_min -19
_diffrn_reflns_limit_k_max 20
_diffrn_reflns_limit_k_min -17
_diffrn_reflns_limit_l_max 32
_diffrn_reflns_limit_l_min -32
_diffrn_reflns_number 88922
_diffrn_reflns_theta_full 27.00
_diffrn_reflns_theta_max 27.57
_diffrn_reflns_theta_min 4.15
_exptl_absorpt_coefficient_mu 1.047
_exptl_absorpt_correction_T_max 0.850
_exptl_absorpt_correction_T_min 0.793
_exptl_absorpt_correction_type analytical
_exptl_absorpt_process_details
;
CrysAlis RED, Oxford Diffraction Ltd.,
Version 1.171.32.5
Analytical numeric absorption correction using a
multifaceted crystal model based on expressions
derived by R.C. Clark & J.S. Reid.
(Clark, R. C. & Reid, J. S. (1995). Acta Cryst. A51, 887-897)
;
_exptl_crystal_colour brown
_exptl_crystal_density_diffrn 1.521
_exptl_crystal_density_method 'not measured'
_exptl_crystal_description block
_exptl_crystal_F_000 2690
_exptl_crystal_size_max 0.27
_exptl_crystal_size_mid 0.26
_exptl_crystal_size_min 0.23
_refine_diff_density_max 2.760
_refine_diff_density_min -1.005
_refine_diff_density_rms 0.134
_refine_ls_extinction_method none
_refine_ls_goodness_of_fit_ref 1.028
_refine_ls_hydrogen_treatment constr
_refine_ls_matrix_type full
_refine_ls_number_parameters 1489
_refine_ls_number_reflns 26122
_refine_ls_number_restraints 21
_refine_ls_restrained_S_all 1.029
_refine_ls_R_factor_all 0.1162
_refine_ls_R_factor_gt 0.0704
_refine_ls_shift/su_max 0.001
_refine_ls_shift/su_mean 0.000
_refine_ls_structure_factor_coef Fsqd
_refine_ls_weighting_details 'calc w=1/[\s^2^(Fo^2^)+(0.0980P)^2^+0.0000P] where P=(Fo^2^+2Fc^2^)/3'
_refine_ls_weighting_scheme calc
_refine_ls_wR_factor_gt 0.1765
_refine_ls_wR_factor_ref 0.1886
_reflns_number_gt 15280
_reflns_number_total 26122
_reflns_threshold_expression >2sigma(I)
_cod_data_source_file c0dt00192a.txt
_cod_data_source_block gr166pac
_cod_original_sg_symbol_H-M P-1
_cod_database_code 7026091

loop_
_symmetry_equiv_pos_as_xyz
'x, y, z'
'-x, -y, -z'

loop_
_atom_site_label
_atom_site_type_symbol
_atom_site_fract_x
_atom_site_fract_y
_atom_site_fract_z
_atom_site_U_iso_or_equiv
_atom_site_adp_type
_atom_site_occupancy
_atom_site_symmetry_multiplicity
_atom_site_calc_flag
_atom_site_refinement_flags
_atom_site_disorder_assembly
_atom_site_disorder_group
Mn1 Mn 0.49016(5) 0.51519(5) 0.56394(3) 0.02254(18) Uani 1 1 d . . .
Mn2 Mn 0.71256(5) 0.54774(5) 0.53801(3) 0.02422(19) Uani 1 1 d . . .
Mn3 Mn 0.59731(5) 0.38033(5) 0.60210(3) 0.02352(18) Uani 1 1 d . . .
O1 O 0.6020(2) 0.4857(2) 0.57203(14) 0.0223(8) Uani 1 1 d . . .
O11 O 0.3704(2) 0.5285(2) 0.54463(14) 0.0257(8) Uani 1 1 d . . .
O21 O 0.4618(2) 0.3463(2) 0.60572(15) 0.0255(8) Uani 1 1 d . . .
N11 N 0.4215(3) 0.4129(3) 0.60391(18) 0.0261(10) Uani 1 1 d . . .
C11 C 0.3051(4) 0.5233(4) 0.5822(2) 0.0279(12) Uani 1 1 d . . .
C21 C 0.2854(4) 0.4597(4) 0.6190(2) 0.0308(13) Uani 1 1 d . . .
C31 C 0.2127(4) 0.4565(4) 0.6551(2) 0.0343(14) Uani 1 1 d . . .
H31 H 0.1980 0.4131 0.6800 0.041 Uiso 1 1 calc R . .
C41 C 0.1624(4) 0.5148(4) 0.6550(2) 0.0376(15) Uani 1 1 d . . .
H41 H 0.1149 0.5123 0.6803 0.045 Uiso 1 1 calc R . .
C51 C 0.1811(4) 0.5771(4) 0.6182(2) 0.0352(14) Uani 1 1 d . . .
H51 H 0.1457 0.6168 0.6178 0.042 Uiso 1 1 calc R . .
C61 C 0.2516(4) 0.5815(4) 0.5818(2) 0.0336(13) Uani 1 1 d . . .
H61 H 0.2640 0.6240 0.5564 0.040 Uiso 1 1 calc R . .
C71 C 0.3349(3) 0.3933(4) 0.6206(2) 0.0258(12) Uani 1 1 d . . .
C81 C 0.2877(4) 0.3067(4) 0.6420(2) 0.0358(14) Uani 1 1 d . . .
H811 H 0.3156 0.2635 0.6265 0.054 Uiso 1 1 calc R . .
H812 H 0.2194 0.2874 0.6328 0.054 Uiso 1 1 calc R . .
H813 H 0.2970 0.3122 0.6807 0.054 Uiso 1 1 calc R . .
O12 O 0.8199(2) 0.6102(2) 0.50416(16) 0.0304(9) Uani 1 1 d . . .
O22 O 0.5495(2) 0.5972(2) 0.51232(15) 0.0271(8) Uani 1 1 d . . .
N12 N 0.6488(3) 0.6312(3) 0.51605(17) 0.0229(9) Uani 1 1 d . . .
C12 C 0.8483(4) 0.6956(4) 0.4961(2) 0.0298(13) Uani 1 1 d . . .
C22 C 0.7898(4) 0.7488(4) 0.4992(2) 0.0308(13) Uani 1 1 d . . .
C32 C 0.8293(5) 0.8373(4) 0.4880(3) 0.0432(16) Uani 1 1 d . . .
H32 H 0.7898 0.8734 0.4895 0.052 Uiso 1 1 calc R . .
C42 C 0.9228(5) 0.8733(4) 0.4750(3) 0.0475(17) Uani 1 1 d . . .
H42 H 0.9472 0.9331 0.4676 0.057 Uiso 1 1 calc R . .
C52 C 0.9815(5) 0.8208(5) 0.4727(3) 0.0472(17) Uani 1 1 d . . .
H52 H 1.0464 0.8449 0.4642 0.057 Uiso 1 1 calc R . .
C62 C 0.9449(4) 0.7342(4) 0.4829(3) 0.0370(14) Uani 1 1 d . . .
H62 H 0.9854 0.6990 0.4810 0.044 Uiso 1 1 calc R . .
C72 C 0.6882(4) 0.7144(4) 0.5081(2) 0.0288(12) Uani 1 1 d . . .
C82 C 0.6238(5) 0.7707(4) 0.5063(3) 0.0442(16) Uani 1 1 d . . .
H821 H 0.5996 0.7684 0.4698 0.066 Uiso 1 1 calc R . .
H822 H 0.6600 0.8314 0.5184 0.066 Uiso 1 1 calc R . .
H823 H 0.5703 0.7485 0.5296 0.066 Uiso 1 1 calc R . .
O13 O 0.5991(2) 0.2794(2) 0.63333(15) 0.0284(9) Uani 1 1 d . . .
O23 O 0.7776(3) 0.4695(2) 0.55756(15) 0.0288(9) Uani 1 1 d . . .
N13 N 0.7398(3) 0.4170(3) 0.59764(18) 0.0261(10) Uani 1 1 d . . .
C13 C 0.6663(4) 0.2780(4) 0.6686(2) 0.0295(13) Uani 1 1 d . . .
C23 C 0.7634(4) 0.3268(3) 0.6646(2) 0.0273(12) Uani 1 1 d . . .
C33 C 0.8285(4) 0.3168(3) 0.7025(2) 0.0295(13) Uani 1 1 d . . .
H33 H 0.8942 0.3485 0.6999 0.035 Uiso 1 1 calc R . .
C43 C 0.8006(4) 0.2634(4) 0.7428(2) 0.0322(13) Uani 1 1 d . . .
H43 H 0.8460 0.2598 0.7686 0.039 Uiso 1 1 calc R . .
C53 C 0.7056(4) 0.2144(4) 0.7458(3) 0.0367(14) Uani 1 1 d . . .
H53 H 0.6856 0.1749 0.7728 0.044 Uiso 1 1 calc R . .
C63 C 0.6408(4) 0.2234(4) 0.7095(2) 0.0330(13) Uani 1 1 d . . .
H63 H 0.5755 0.1907 0.7125 0.040 Uiso 1 1 calc R . .
C73 C 0.7987(4) 0.3868(4) 0.6227(2) 0.0331(14) Uani 1 1 d . . .
C83 C 0.9021(5) 0.4159(5) 0.6098(4) 0.067(2) Uani 1 1 d . . .
H831 H 0.9093 0.4347 0.5736 0.101 Uiso 1 1 calc R . .
H832 H 0.9271 0.3671 0.6125 0.101 Uiso 1 1 calc R . .
H833 H 0.9374 0.4650 0.6350 0.101 Uiso 1 1 calc R . .
O14 O 0.5130(3) 0.6153(2) 0.62561(15) 0.0308(9) Uani 1 1 d . . .
O24 O 0.6265(3) 0.6191(2) 0.68571(15) 0.0285(9) Uani 1 1 d . . .
N14 N 0.3727(3) 0.7991(3) 0.82412(19) 0.0306(11) Uani 1 1 d . . .
H141 H 0.3266 0.8190 0.8113 0.046 Uiso 1 1 d R . .
H142 H 0.4096 0.8306 0.8523 0.046 Uiso 1 1 d R . .
C14 C 0.4177(4) 0.7640(3) 0.7865(2) 0.0237(11) Uani 1 1 d . . .
C24 C 0.3809(4) 0.7402(3) 0.7347(2) 0.0266(12) Uani 1 1 d . . .
H24 H 0.3244 0.7517 0.7246 0.032 Uiso 1 1 calc R . .
C34 C 0.4249(4) 0.7000(3) 0.6973(2) 0.0250(11) Uani 1 1 d . . .
H34 H 0.3981 0.6844 0.6622 0.030 Uiso 1 1 calc R . .
C44 C 0.5073(4) 0.6826(3) 0.7108(2) 0.0251(12) Uani 1 1 d . . .
C54 C 0.5452(4) 0.7068(3) 0.7624(2) 0.0247(12) Uani 1 1 d . . .
H54 H 0.6024 0.6962 0.7719 0.030 Uiso 1 1 calc R . .
C64 C 0.5021(4) 0.7457(3) 0.7999(2) 0.0270(12) Uani 1 1 d . . .
H64 H 0.5288 0.7604 0.8351 0.032 Uiso 1 1 calc R . .
C74 C 0.5511(4) 0.6357(3) 0.6712(2) 0.0259(12) Uani 1 1 d . . .
O15 O 0.7634(3) 0.6384(3) 0.61384(15) 0.0330(9) Uani 1 1 d . . .
H15 H 0.7248 0.6463 0.6362 0.040 Uiso 1 1 calc R . .
C15 C 0.8491(4) 0.6387(5) 0.6409(3) 0.0512(19) Uani 1 1 d . . .
H151 H 0.8359 0.5863 0.6608 0.077 Uiso 1 1 calc R . .
H152 H 0.8723 0.6913 0.6656 0.077 Uiso 1 1 calc R . .
H153 H 0.8977 0.6388 0.6149 0.077 Uiso 1 1 calc R . .
O16 O 0.6123(3) 0.4499(2) 0.68662(15) 0.0271(8) Uani 1 1 d . . .
H16 H 0.6141 0.5016 0.6828 0.032 Uiso 1 1 calc R . .
C16 C 0.5358(4) 0.4096(4) 0.7222(2) 0.0322(13) Uani 1 1 d . . .
H161 H 0.4763 0.4167 0.7095 0.048 Uiso 1 1 calc R . .
H162 H 0.5523 0.4380 0.7582 0.048 Uiso 1 1 calc R . .
H163 H 0.5277 0.3470 0.7227 0.048 Uiso 1 1 calc R . .
O1W O 0.6011(3) 0.3168(3) 0.52030(15) 0.0328(9) Uani 1 1 d . . .
H1W H 0.5882 0.3448 0.4972 0.049 Uiso 1 1 d R . .
H2W H 0.5936 0.2669 0.5073 0.049 Uiso 1 1 d R . .
Mn4 Mn 0.19438(5) 0.25539(4) 0.92132(3) 0.01668(17) Uani 1 1 d . . .
Mn5 Mn 0.35497(5) 0.20656(5) 0.98029(3) 0.01715(17) Uani 1 1 d . . .
Mn6 Mn 0.15359(5) 0.05487(5) 0.95189(3) 0.01831(17) Uani 1 1 d . . .
Mn7 Mn 0.13320(5) 0.08006(5) 0.81204(3) 0.02007(17) Uani 1 1 d . . .
Mn8 Mn 0.32456(5) 0.24009(5) 0.81594(3) 0.01877(17) Uani 1 1 d . . .
Mn9 Mn 0.11958(5) 0.27350(5) 0.79946(3) 0.01861(17) Uani 1 1 d . . .
O2 O 0.2386(2) 0.1659(2) 0.94333(14) 0.0186(7) Uani 1 1 d . . .
O3 O 0.1892(2) 0.2024(2) 0.82617(13) 0.0193(7) Uani 1 1 d . . .
O17 O 0.1386(2) 0.3310(2) 0.88962(13) 0.0191(7) Uani 1 1 d . . .
O27 O 0.0558(2) 0.0833(2) 0.91522(14) 0.0211(8) Uani 1 1 d . . .
N17 N 0.0626(3) 0.1715(3) 0.92499(16) 0.0189(9) Uani 1 1 d . . .
C17 C 0.0633(3) 0.3477(3) 0.91297(19) 0.0180(10) Uani 1 1 d . . .
C27 C -0.0136(3) 0.2802(3) 0.9311(2) 0.0184(10) Uani 1 1 d . . .
C37 C -0.0898(3) 0.3035(3) 0.9535(2) 0.0229(11) Uani 1 1 d . . .
H37 H -0.1422 0.2589 0.9661 0.028 Uiso 1 1 calc R . .
C47 C -0.0903(4) 0.3886(3) 0.9576(2) 0.0264(12) Uani 1 1 d . . .
H47 H -0.1418 0.4026 0.9736 0.032 Uiso 1 1 calc R . .
C57 C -0.0144(4) 0.4547(3) 0.9380(2) 0.0242(11) Uani 1 1 d . . .
H57 H -0.0149 0.5135 0.9399 0.029 Uiso 1 1 calc R . .
C67 C 0.0611(3) 0.4338(3) 0.9161(2) 0.0220(11) Uani 1 1 d . . .
H67 H 0.1125 0.4787 0.9029 0.026 Uiso 1 1 calc R . .
C77 C -0.0175(3) 0.1871(3) 0.9260(2) 0.0193(10) Uani 1 1 d . . .
C87 C -0.1103(3) 0.1142(3) 0.9209(2) 0.0240(12) Uani 1 1 d . . .
H871 H -0.1111 0.0760 0.8888 0.036 Uiso 1 1 calc R . .
H872 H -0.1625 0.1387 0.9183 0.036 Uiso 1 1 calc R . .
H873 H -0.1180 0.0802 0.9521 0.036 Uiso 1 1 calc R . .
O18 O 0.4772(2) 0.2366(2) 1.00815(14) 0.0238(8) Uani 1 1 d . . .
O28 O 0.3232(2) 0.3155(2) 0.90007(13) 0.0183(7) Uani 1 1 d . . .
N18 N 0.3920(3) 0.3135(3) 0.93845(16) 0.0188(9) Uani 1 1 d . . .
C18 C 0.5402(3) 0.3167(3) 1.0157(2) 0.0200(11) Uani 1 1 d . . .
C28 C 0.5439(3) 0.3854(3) 0.9823(2) 0.0187(10) Uani 1 1 d . . .
C38 C 0.6199(4) 0.4645(3) 0.9911(2) 0.0242(11) Uani 1 1 d . . .
H38 H 0.6256 0.5096 0.9680 0.029 Uiso 1 1 calc R . .
C48 C 0.6864(4) 0.4787(3) 1.0323(2) 0.0251(12) Uani 1 1 d . . .
H48 H 0.7364 0.5331 1.0377 0.030 Uiso 1 1 calc R . .
C58 C 0.6791(4) 0.4122(3) 1.0660(2) 0.0242(11) Uani 1 1 d . . .
H58 H 0.7242 0.4215 1.0946 0.029 Uiso 1 1 calc R . .
C68 C 0.6070(3) 0.3330(3) 1.0581(2) 0.0221(11) Uani 1 1 d . . .
H68 H 0.6025 0.2888 1.0818 0.027 Uiso 1 1 calc R . .
C78 C 0.4712(3) 0.3791(3) 0.9402(2) 0.0207(11) Uani 1 1 d . . .
C88 C 0.4876(4) 0.4493(3) 0.9024(2) 0.0236(11) Uani 1 1 d . . .
H881 H 0.4411 0.4289 0.8725 0.035 Uiso 1 1 calc R . .
H882 H 0.5521 0.4627 0.8890 0.035 Uiso 1 1 calc R . .
H883 H 0.4804 0.5022 0.9207 0.035 Uiso 1 1 calc R . .
O19 O 0.0773(2) -0.0631(2) 0.95080(14) 0.0212(8) Uani 1 1 d . . .
O29 O 0.3375(2) 0.0892(2) 1.00009(15) 0.0232(8) Uani 1 1 d . . .
N19 N 0.2639(3) 0.0209(2) 0.97577(17) 0.0198(9) Uani 1 1 d . . .
C79 C 0.2756(3) -0.0556(3) 0.9728(2) 0.0194(10) Uani 1 1 d . . .
C89 C 0.3666(4) -0.0645(3) 0.9934(2) 0.0319(14) Uani 1 1 d . . .
H291 H 0.4098 -0.0625 0.9641 0.048 Uiso 1 1 calc R . .
H292 H 0.3532 -0.1206 1.0094 0.048 Uiso 1 1 calc R . .
H293 H 0.3964 -0.0163 1.0203 0.048 Uiso 1 1 calc R . .
C19 C 0.1048(3) -0.1335(3) 0.9393(2) 0.0181(10) Uani 1 1 d . . .
C29 C 0.1995(3) -0.1317(3) 0.9485(2) 0.0208(11) Uani 1 1 d . . .
C69 C 0.0356(4) -0.2114(3) 0.9200(2) 0.0236(11) Uani 1 1 d . . .
H69 H -0.0286 -0.2129 0.9158 0.028 Uiso 1 1 calc R . .
C59 C 0.0592(4) -0.2868(3) 0.9069(2) 0.0289(12) Uani 1 1 d . . .
H59 H 0.0115 -0.3392 0.8935 0.035 Uiso 1 1 calc R . .
C49 C 0.1527(4) -0.2854(3) 0.9136(2) 0.0274(12) Uani 1 1 d . . .
H49 H 0.1692 -0.3364 0.9038 0.033 Uiso 1 1 calc R . .
C39 C 0.2216(4) -0.2102(3) 0.9345(2) 0.0249(12) Uani 1 1 d . . .
H39 H 0.2850 -0.2105 0.9398 0.030 Uiso 1 1 calc R . .
O110 O 0.2085(2) 0.3196(2) 0.99884(14) 0.0204(7) Uani 1 1 d . . .
O210 O 0.3063(3) 0.2662(2) 1.04391(14) 0.0281(9) Uani 1 1 d . . .
N110 N 0.2271(3) 0.5179(3) 1.22943(18) 0.0264(10) Uani 1 1 d . . .
H111 H 0.2671 0.5319 1.2586 0.040 Uiso 1 1 d R . .
H112 H 0.2083 0.5638 1.2209 0.040 Uiso 1 1 d R . .
C110 C 0.2351(3) 0.4703(3) 1.1836(2) 0.0210(11) Uani 1 1 d . . .
C210 C 0.1842(3) 0.4724(3) 1.1365(2) 0.0223(11) Uani 1 1 d . . .
H210 H 0.1458 0.5094 1.1363 0.027 Uiso 1 1 calc R . .
C310 C 0.1888(3) 0.4227(3) 1.0912(2) 0.0222(11) Uani 1 1 d . . .
H310 H 0.1542 0.4263 1.0601 0.027 Uiso 1 1 calc R . .
C410 C 0.2441(3) 0.3659(3) 1.0899(2) 0.0206(11) Uani 1 1 d . . .
C510 C 0.2967(4) 0.3649(3) 1.1376(2) 0.0253(12) Uani 1 1 d . . .
H510 H 0.3360 0.3287 1.1380 0.030 Uiso 1 1 calc R . .
C610 C 0.2912(4) 0.4153(3) 1.1826(2) 0.0240(11) Uani 1 1 d . . .
H610 H 0.3263 0.4129 1.2138 0.029 Uiso 1 1 calc R . .
C710 C 0.2529(3) 0.3144(3) 1.0409(2) 0.0206(11) Uani 1 1 d . . .
O111 O 0.1091(2) 0.0894(2) 1.02930(14) 0.0245(8) Uani 1 1 d . . .
H11Z H 0.0563 0.0496 1.0300 0.037 Uiso 1 1 calc R . .
C111 C 0.1546(7) 0.1073(7) 1.0824(4) 0.089(3) Uiso 1 1 d . . .
H11A H 0.2183 0.1016 1.0806 0.134 Uiso 1 1 calc R . .
H11B H 0.1162 0.0653 1.1062 0.134 Uiso 1 1 calc R . .
H11C H 0.1598 0.1670 1.0962 0.134 Uiso 1 1 calc R . .
O112 O 0.0766(2) -0.0397(2) 0.81448(15) 0.0243(8) Uani 1 1 d . . .
O212 O 0.0027(2) 0.1796(2) 0.80728(14) 0.0203(7) Uani 1 1 d . . .
N112 N 0.0059(3) 0.0954(3) 0.79809(17) 0.0206(9) Uani 1 1 d . . .
C112 C -0.0088(4) -0.0907(3) 0.7950(2) 0.0227(11) Uani 1 1 d . . .
C212 C -0.0821(4) -0.0583(3) 0.7794(2) 0.0246(11) Uani 1 1 d . . .
C312 C -0.1682(4) -0.1200(3) 0.7591(2) 0.0280(12) Uani 1 1 d . . .
H312 H -0.2179 -0.0995 0.7478 0.034 Uiso 1 1 calc R . .
C412 C -0.1833(4) -0.2097(4) 0.7548(2) 0.0321(13) Uani 1 1 d . . .
H412 H -0.2418 -0.2495 0.7404 0.039 Uiso 1 1 calc R . .
C512 C -0.1110(4) -0.2401(3) 0.7721(2) 0.0301(13) Uani 1 1 d . . .
H512 H -0.1209 -0.3013 0.7704 0.036 Uiso 1 1 calc R . .
C612 C -0.0255(4) -0.1819(3) 0.7916(2) 0.0244(11) Uani 1 1 d . . .
H612 H 0.0233 -0.2037 0.8030 0.029 Uiso 1 1 calc R . .
C712 C -0.0749(4) 0.0349(3) 0.7850(2) 0.0227(11) Uani 1 1 d . . .
C812 C -0.1625(4) 0.0604(4) 0.7770(3) 0.0338(14) Uani 1 1 d . . .
H814 H -0.1491 0.1222 0.7894 0.051 Uiso 1 1 calc R . .
H815 H -0.2143 0.0238 0.7972 0.051 Uiso 1 1 calc R . .
H816 H -0.1812 0.0520 0.7391 0.051 Uiso 1 1 calc R . .
O113 O 0.4561(2) 0.2830(2) 0.81657(14) 0.0228(8) Uani 1 1 d . . .
O213 O 0.2436(2) 0.0603(2) 0.84124(15) 0.0255(8) Uani 1 1 d . . .
N113 N 0.3292(3) 0.1284(3) 0.84553(17) 0.0214(9) Uani 1 1 d . . .
C113 C 0.5190(3) 0.2562(3) 0.8422(2) 0.0191(10) Uani 1 1 d . . .
C213 C 0.4983(3) 0.1712(3) 0.8611(2) 0.0217(11) Uani 1 1 d . . .
C313 C 0.5714(4) 0.1518(4) 0.8873(2) 0.0345(14) Uani 1 1 d . . .
H313 H 0.5587 0.0956 0.9003 0.041 Uiso 1 1 calc R . .
C413 C 0.6617(4) 0.2118(4) 0.8950(3) 0.0389(15) Uani 1 1 d . . .
H413 H 0.7100 0.1966 0.9130 0.047 Uiso 1 1 calc R . .
C513 C 0.6817(4) 0.2944(4) 0.8765(2) 0.0341(14) Uani 1 1 d . . .
H513 H 0.7436 0.3360 0.8820 0.041 Uiso 1 1 calc R . .
C613 C 0.6124(4) 0.3159(3) 0.8502(2) 0.0253(12) Uani 1 1 d . . .
H613 H 0.6273 0.3722 0.8371 0.030 Uiso 1 1 calc R . .
C713 C 0.4040(3) 0.1052(3) 0.8544(2) 0.0208(11) Uani 1 1 d . . .
C813 C 0.3919(4) 0.0098(4) 0.8567(3) 0.0338(14) Uani 1 1 d . . .
H817 H 0.3527 -0.0129 0.8868 0.051 Uiso 1 1 calc R . .
H818 H 0.4545 0.0024 0.8611 0.051 Uiso 1 1 calc R . .
H819 H 0.3606 -0.0225 0.8236 0.051 Uiso 1 1 calc R . .
O114 O 0.0522(2) 0.3470(2) 0.78189(14) 0.0217(8) Uani 1 1 d . . .
O214 O 0.3197(2) 0.3417(2) 0.78365(14) 0.0219(8) Uani 1 1 d . . .
N114 N 0.2409(3) 0.3695(3) 0.79047(16) 0.0208(9) Uani 1 1 d . . .
C114 C 0.0814(3) 0.4344(3) 0.78602(19) 0.0178(10) Uani 1 1 d . . .
C214 C 0.1780(3) 0.4885(3) 0.7909(2) 0.0203(11) Uani 1 1 d . . .
C314 C 0.1973(4) 0.5798(3) 0.7938(2) 0.0239(11) Uani 1 1 d . . .
H314 H 0.2616 0.6169 0.7979 0.029 Uiso 1 1 calc R . .
C414 C 0.1257(4) 0.6176(3) 0.7908(2) 0.0261(12) Uani 1 1 d . . .
H414 H 0.1412 0.6795 0.7920 0.031 Uiso 1 1 calc R . .
C514 C 0.0320(4) 0.5645(3) 0.7861(2) 0.0265(12) Uani 1 1 d . . .
H514 H -0.0173 0.5899 0.7839 0.032 Uiso 1 1 calc R . .
C614 C 0.0097(4) 0.4745(3) 0.7846(2) 0.0255(12) Uani 1 1 d . . .
H614 H -0.0553 0.4388 0.7825 0.031 Uiso 1 1 calc R . .
C714 C 0.2573(3) 0.4531(3) 0.7899(2) 0.0201(10) Uani 1 1 d . . .
C814 C 0.3568(4) 0.5141(3) 0.7852(2) 0.0291(13) Uani 1 1 d . . .
H81A H 0.4021 0.4820 0.7895 0.044 Uiso 1 1 calc R . .
H81B H 0.3699 0.5624 0.8130 0.044 Uiso 1 1 calc R . .
H81C H 0.3635 0.5376 0.7502 0.044 Uiso 1 1 calc R . .
O115 O 0.1674(3) 0.0750(2) 0.72825(14) 0.0263(8) Uani 1 1 d . . .
O215 O 0.3172(3) 0.1661(2) 0.74040(15) 0.0269(8) Uani 1 1 d . . .
N115 N 0.3643(4) -0.0013(3) 0.5112(2) 0.0428(13) Uani 1 1 d . . .
H113 H 0.4185 0.0377 0.4999 0.064 Uiso 1 1 d R . .
H114 H 0.3134 -0.0224 0.4880 0.064 Uiso 1 1 d R . .
C115 C 0.3357(4) 0.0259(4) 0.5610(2) 0.0351(14) Uani 1 1 d . . .
C215 C 0.4009(4) 0.0908(4) 0.5944(2) 0.0336(13) Uani 1 1 d . . .
H215 H 0.4642 0.1170 0.5835 0.040 Uiso 1 1 calc R . .
C315 C 0.3732(4) 0.1170(4) 0.6432(2) 0.0305(13) Uani 1 1 d . . .
H315 H 0.4177 0.1618 0.6655 0.037 Uiso 1 1 calc R . .
C415 C 0.2813(4) 0.0787(3) 0.6604(2) 0.0272(12) Uani 1 1 d . . .
C515 C 0.2170(4) 0.0149(4) 0.6267(2) 0.0313(13) Uani 1 1 d . . .
H515 H 0.1538 -0.0115 0.6376 0.038 Uiso 1 1 calc R . .
C615 C 0.2441(4) -0.0112(4) 0.5772(2) 0.0358(14) Uani 1 1 d . . .
H615 H 0.1992 -0.0549 0.5545 0.043 Uiso 1 1 calc R . .
C715 C 0.2552(4) 0.1092(3) 0.7134(2) 0.0243(12) Uani 1 1 d . . .
O116 O 0.1110(2) 0.2186(2) 0.71456(14) 0.0243(8) Uani 1 1 d . . .
H116 H 0.1241 0.1716 0.7132 0.036 Uiso 1 1 calc R . .
C116 C 0.0296(4) 0.2076(4) 0.6806(2) 0.0362(14) Uani 1 1 d . . .
H11D H -0.0270 0.1674 0.6956 0.054 Uiso 1 1 calc R . .
H11E H 0.0395 0.1833 0.6453 0.054 Uiso 1 1 calc R . .
H11F H 0.0204 0.2645 0.6776 0.054 Uiso 1 1 calc R . .
O117 O 0.2093(3) 0.8595(3) 0.78650(17) 0.0398(10) Uani 1 1 d D . .
H117 H 0.1855 0.8933 0.8037 0.060 Uiso 1 1 calc R . .
C117 C 0.1989(6) 0.8674(5) 0.7298(2) 0.063(2) Uani 1 1 d D . .
H11G H 0.1435 0.8861 0.7231 0.095 Uiso 1 1 calc R . .
H11H H 0.1899 0.8105 0.7103 0.095 Uiso 1 1 calc R . .
H11I H 0.2563 0.9108 0.7178 0.095 Uiso 1 1 calc R . .
O118 O 0.4438(4) 0.8589(3) 0.52601(18) 0.0520(12) Uani 1 1 d D . .
H118 H 0.4193 0.8960 0.5164 0.078 Uiso 1 1 calc R . .
C118 C 0.4271(10) 0.8464(7) 0.5822(3) 0.119(5) Uani 1 1 d D . .
H1V1 H 0.4569 0.9021 0.6033 0.179 Uiso 1 1 calc R . .
H1V2 H 0.4549 0.8026 0.5932 0.179 Uiso 1 1 calc R . .
H1V3 H 0.3585 0.8261 0.5878 0.179 Uiso 1 1 calc R . .
O119 O 0.7850(5) 0.0661(4) 0.5714(2) 0.0768(17) Uani 1 1 d D . .
H119 H 0.7804 0.0286 0.5936 0.115 Uiso 1 1 calc R . .
C119 C 0.7752(8) 0.1455(5) 0.5984(4) 0.096(3) Uani 1 1 d D . .
H11J H 0.8291 0.1721 0.6236 0.144 Uiso 1 1 calc R . .
H11K H 0.7157 0.1306 0.6176 0.144 Uiso 1 1 calc R . .
H11L H 0.7742 0.1871 0.5721 0.144 Uiso 1 1 calc R . .
O120 O 0.5340(4) 0.8953(3) 0.9057(2) 0.0605(15) Uani 1 1 d D . .
H1N H 0.5500 0.8881 0.9366 0.091 Uiso 1 1 calc R . .
C120 C 0.6194(5) 0.9360(6) 0.8760(3) 0.095(4) Uani 1 1 d D . .
H12A H 0.6627 0.9856 0.8980 0.142 Uiso 1 1 calc R . .
H12B H 0.6012 0.9569 0.8433 0.142 Uiso 1 1 calc R . .
H13C H 0.6514 0.8927 0.8669 0.142 Uiso 1 1 calc R . .
O121 O 0.7338(9) 0.9483(6) 0.6476(4) 0.095(4) Uani 0.648(12) 1 d PD A 3
H121 H 0.7558 0.9067 0.6406 0.142 Uiso 0.648(12) 1 d PR A 3
C121 C 0.6351(9) 0.9116(15) 0.6630(11) 0.201(16) Uani 0.648(12) 1 d PD A 3
H12D H 0.6304 0.8664 0.6877 0.302 Uiso 0.648(12) 1 calc PR A 3
H12E H 0.5945 0.8855 0.6313 0.302 Uiso 0.648(12) 1 calc PR A 3
H12F H 0.6142 0.9582 0.6803 0.302 Uiso 0.648(12) 1 calc PR A 3
O122 O 0.5956(17) 0.9195(15) 0.7301(11) 0.129(9) Uiso 0.352(12) 1 d PD A 4
H122 H 0.5852 0.8977 0.7596 0.193 Uiso 0.352(12) 1 calc PR A 4
C122 C 0.5376(17) 0.9762(16) 0.7236(10) 0.076(8) Uiso 0.352(12) 1 d PD A 4
H12J H 0.5790 1.0374 0.7244 0.114 Uiso 0.352(12) 1 calc PR A 4
H12K H 0.4929 0.9696 0.7526 0.114 Uiso 0.352(12) 1 calc PR A 4
H12L H 0.5021 0.9597 0.6895 0.114 Uiso 0.352(12) 1 calc PR A 4
O123 O 0.8105(9) 0.8281(6) 0.6221(4) 0.084(4) Uani 0.50 1 d PD . .
H123 H 0.7971 0.7737 0.6154 0.126 Uiso 0.50 1 calc PR . .
C123 C 0.9138(10) 0.8693(12) 0.6235(8) 0.088(6) Uani 0.50 1 d PD . .
H12H H 0.9399 0.8497 0.5913 0.131 Uiso 0.50 1 calc PR . .
H12G H 0.9416 0.8528 0.6549 0.131 Uiso 0.50 1 calc PR . .
H12I H 0.9292 0.9332 0.6254 0.131 Uiso 0.50 1 calc PR . .

loop_
_atom_site_aniso_label
_atom_site_aniso_U_11
_atom_site_aniso_U_22
_atom_site_aniso_U_33
_atom_site_aniso_U_23
_atom_site_aniso_U_13
_atom_site_aniso_U_12
Mn1 0.0173(4) 0.0277(4) 0.0247(4) 0.0039(3) 0.0016(3) 0.0097(3)
Mn2 0.0177(4) 0.0275(4) 0.0289(5) 0.0047(4) 0.0030(3) 0.0087(3)
Mn3 0.0182(4) 0.0272(4) 0.0275(5) 0.0042(3) 0.0014(3) 0.0102(3)
O1 0.0186(18) 0.0243(19) 0.027(2) 0.0052(15) 0.0023(14) 0.0109(15)
O11 0.0226(19) 0.036(2) 0.025(2) 0.0056(17) 0.0027(15) 0.0175(17)
O21 0.0171(18) 0.0245(19) 0.035(2) 0.0057(16) 0.0032(15) 0.0058(15)
N11 0.018(2) 0.033(3) 0.029(3) 0.006(2) 0.0008(18) 0.011(2)
C11 0.018(3) 0.040(3) 0.026(3) 0.000(3) -0.001(2) 0.011(2)
C21 0.023(3) 0.045(4) 0.026(3) 0.002(3) 0.000(2) 0.013(3)
C31 0.021(3) 0.058(4) 0.028(3) 0.008(3) 0.002(2) 0.016(3)
C41 0.026(3) 0.061(4) 0.029(3) 0.007(3) 0.007(2) 0.019(3)
C51 0.026(3) 0.052(4) 0.035(3) 0.000(3) 0.002(2) 0.024(3)
C61 0.027(3) 0.045(4) 0.034(3) 0.004(3) 0.002(2) 0.018(3)
C71 0.011(2) 0.039(3) 0.027(3) 0.006(2) 0.002(2) 0.008(2)
C81 0.027(3) 0.046(4) 0.035(4) 0.012(3) 0.009(2) 0.011(3)
O12 0.0190(19) 0.031(2) 0.040(2) 0.0069(18) 0.0069(16) 0.0068(17)
O22 0.0206(19) 0.033(2) 0.031(2) 0.0054(17) 0.0015(15) 0.0116(17)
N12 0.019(2) 0.023(2) 0.026(2) 0.0007(19) 0.0003(18) 0.0058(19)
C12 0.026(3) 0.034(3) 0.028(3) 0.005(3) 0.001(2) 0.007(3)
C22 0.027(3) 0.031(3) 0.034(3) 0.007(3) -0.004(2) 0.007(2)
C32 0.043(4) 0.027(3) 0.055(4) 0.006(3) 0.000(3) 0.005(3)
C42 0.043(4) 0.034(4) 0.057(5) 0.011(3) 0.002(3) -0.002(3)
C52 0.030(3) 0.053(4) 0.047(4) 0.012(3) 0.005(3) -0.005(3)
C62 0.023(3) 0.039(4) 0.047(4) 0.007(3) 0.009(3) 0.006(3)
C72 0.022(3) 0.031(3) 0.033(3) 0.002(3) -0.004(2) 0.008(2)
C82 0.046(4) 0.031(3) 0.059(5) 0.009(3) 0.000(3) 0.016(3)
O13 0.0201(19) 0.027(2) 0.038(2) 0.0057(17) -0.0041(16) 0.0071(16)
O23 0.024(2) 0.033(2) 0.035(2) 0.0107(18) 0.0085(16) 0.0148(17)
N13 0.020(2) 0.028(2) 0.031(3) 0.006(2) 0.0058(19) 0.0081(19)
C13 0.027(3) 0.028(3) 0.041(3) 0.001(3) 0.000(2) 0.019(2)
C23 0.026(3) 0.022(3) 0.036(3) 0.002(2) -0.002(2) 0.011(2)
C33 0.029(3) 0.024(3) 0.039(3) -0.001(3) -0.006(2) 0.016(2)
C43 0.029(3) 0.030(3) 0.042(4) 0.001(3) -0.005(3) 0.016(3)
C53 0.042(4) 0.030(3) 0.043(4) 0.011(3) -0.001(3) 0.017(3)
C63 0.029(3) 0.028(3) 0.042(4) 0.007(3) 0.004(3) 0.009(3)
C73 0.025(3) 0.032(3) 0.046(4) 0.006(3) -0.003(3) 0.014(3)
C83 0.035(4) 0.076(6) 0.102(7) 0.055(5) 0.013(4) 0.024(4)
O14 0.033(2) 0.037(2) 0.029(2) -0.0074(18) -0.0034(17) 0.0225(19)
O24 0.0229(19) 0.029(2) 0.037(2) 0.0023(17) 0.0023(16) 0.0141(17)
N14 0.029(3) 0.030(3) 0.037(3) -0.002(2) 0.002(2) 0.015(2)
C14 0.026(3) 0.016(2) 0.030(3) 0.003(2) 0.005(2) 0.007(2)
C24 0.025(3) 0.020(3) 0.037(3) 0.002(2) 0.003(2) 0.011(2)
C34 0.026(3) 0.019(3) 0.029(3) 0.002(2) 0.000(2) 0.007(2)
C44 0.022(3) 0.018(3) 0.035(3) 0.005(2) 0.004(2) 0.006(2)
C54 0.024(3) 0.017(3) 0.035(3) 0.003(2) 0.003(2) 0.009(2)
C64 0.028(3) 0.021(3) 0.030(3) 0.001(2) 0.001(2) 0.006(2)
C74 0.024(3) 0.022(3) 0.034(3) 0.004(2) 0.005(2) 0.011(2)
O15 0.023(2) 0.040(2) 0.035(2) 0.0008(19) 0.0018(17) 0.0095(18)
C15 0.028(3) 0.079(5) 0.046(4) -0.012(4) -0.007(3) 0.020(3)
O16 0.0239(19) 0.033(2) 0.029(2) 0.0069(17) 0.0043(15) 0.0151(17)
C16 0.025(3) 0.034(3) 0.034(3) 0.008(3) 0.008(2) 0.004(3)
O1W 0.031(2) 0.037(2) 0.034(2) 0.0025(18) 0.0000(17) 0.0176(19)
Mn4 0.0113(3) 0.0120(4) 0.0266(4) 0.0044(3) 0.0009(3) 0.0029(3)
Mn5 0.0120(3) 0.0127(4) 0.0265(4) 0.0037(3) 0.0002(3) 0.0032(3)
Mn6 0.0112(3) 0.0111(3) 0.0327(5) 0.0046(3) 0.0003(3) 0.0030(3)
Mn7 0.0144(4) 0.0137(4) 0.0318(5) 0.0010(3) -0.0028(3) 0.0043(3)
Mn8 0.0126(4) 0.0148(4) 0.0289(4) 0.0028(3) 0.0003(3) 0.0043(3)
Mn9 0.0139(4) 0.0153(4) 0.0271(4) 0.0039(3) -0.0001(3) 0.0049(3)
O2 0.0121(16) 0.0109(16) 0.032(2) 0.0040(14) -0.0005(14) 0.0015(13)
O3 0.0161(17) 0.0126(16) 0.027(2) 0.0042(14) -0.0011(14) 0.0012(14)
O17 0.0167(17) 0.0141(17) 0.026(2) 0.0052(14) 0.0020(14) 0.0034(14)
O27 0.0176(17) 0.0104(16) 0.036(2) 0.0026(15) -0.0020(15) 0.0058(14)
N17 0.016(2) 0.015(2) 0.027(2) 0.0038(18) 0.0018(17) 0.0067(17)
C17 0.015(2) 0.020(3) 0.022(3) 0.002(2) -0.0027(19) 0.009(2)
C27 0.014(2) 0.017(2) 0.026(3) 0.003(2) -0.0027(19) 0.007(2)
C37 0.012(2) 0.024(3) 0.033(3) 0.004(2) -0.001(2) 0.006(2)
C47 0.022(3) 0.030(3) 0.030(3) 0.004(2) 0.002(2) 0.013(2)
C57 0.029(3) 0.019(3) 0.028(3) -0.004(2) -0.007(2) 0.013(2)
C67 0.016(2) 0.020(3) 0.029(3) 0.002(2) -0.004(2) 0.005(2)
C77 0.014(2) 0.015(2) 0.028(3) 0.007(2) 0.000(2) 0.0019(19)
C87 0.011(2) 0.016(2) 0.043(3) 0.008(2) -0.001(2) 0.001(2)
O18 0.0172(18) 0.0148(17) 0.037(2) 0.0049(15) -0.0052(15) 0.0007(14)
O28 0.0127(16) 0.0153(17) 0.0256(19) 0.0021(14) -0.0048(13) 0.0027(14)
N18 0.018(2) 0.018(2) 0.023(2) 0.0026(18) -0.0028(17) 0.0087(17)
C18 0.014(2) 0.016(2) 0.029(3) -0.001(2) 0.001(2) 0.005(2)
C28 0.010(2) 0.017(2) 0.029(3) -0.001(2) 0.0016(19) 0.0041(19)
C38 0.023(3) 0.018(3) 0.031(3) 0.007(2) 0.004(2) 0.005(2)
C48 0.016(2) 0.012(2) 0.044(3) -0.001(2) -0.003(2) 0.002(2)
C58 0.019(3) 0.022(3) 0.033(3) 0.001(2) -0.005(2) 0.008(2)
C68 0.014(2) 0.018(3) 0.036(3) 0.005(2) 0.001(2) 0.006(2)
C78 0.017(2) 0.016(2) 0.028(3) -0.001(2) 0.003(2) 0.004(2)
C88 0.021(3) 0.018(3) 0.031(3) 0.007(2) 0.002(2) 0.004(2)
O19 0.0103(16) 0.0141(17) 0.039(2) 0.0021(15) 0.0015(14) 0.0030(14)
O29 0.0143(17) 0.0101(16) 0.042(2) 0.0041(15) -0.0050(15) -0.0008(14)
N19 0.0107(19) 0.012(2) 0.033(3) 0.0056(18) 0.0008(17) -0.0008(16)
C79 0.016(2) 0.016(2) 0.027(3) 0.004(2) 0.002(2) 0.006(2)
C89 0.019(3) 0.021(3) 0.058(4) 0.006(3) -0.007(3) 0.009(2)
C19 0.014(2) 0.012(2) 0.029(3) 0.004(2) 0.000(2) 0.0039(19)
C29 0.015(2) 0.017(2) 0.031(3) 0.003(2) 0.001(2) 0.007(2)
C69 0.021(3) 0.019(3) 0.032(3) 0.005(2) 0.001(2) 0.007(2)
C59 0.026(3) 0.019(3) 0.038(3) 0.002(2) 0.003(2) 0.002(2)
C49 0.029(3) 0.019(3) 0.037(3) 0.000(2) 0.004(2) 0.012(2)
C39 0.021(3) 0.023(3) 0.034(3) 0.004(2) 0.004(2) 0.012(2)
O110 0.0196(18) 0.0167(17) 0.025(2) 0.0042(15) 0.0003(14) 0.0057(14)
O210 0.033(2) 0.033(2) 0.028(2) 0.0042(17) 0.0032(16) 0.0234(18)
N110 0.020(2) 0.031(3) 0.030(3) -0.001(2) -0.0017(18) 0.012(2)
C110 0.016(2) 0.013(2) 0.027(3) 0.002(2) 0.000(2) -0.005(2)
C210 0.017(2) 0.016(2) 0.036(3) 0.001(2) 0.003(2) 0.008(2)
C310 0.017(2) 0.024(3) 0.026(3) 0.003(2) -0.002(2) 0.007(2)
C410 0.018(2) 0.017(2) 0.026(3) 0.004(2) 0.003(2) 0.004(2)
C510 0.023(3) 0.026(3) 0.028(3) 0.004(2) 0.003(2) 0.009(2)
C610 0.020(3) 0.025(3) 0.025(3) 0.004(2) -0.003(2) 0.004(2)
C710 0.019(2) 0.014(2) 0.028(3) 0.007(2) 0.003(2) 0.003(2)
O111 0.0160(17) 0.0224(19) 0.033(2) 0.0035(16) 0.0034(15) 0.0037(15)
O112 0.0206(18) 0.0132(17) 0.037(2) 0.0024(16) -0.0035(15) 0.0033(15)
O212 0.0143(17) 0.0147(17) 0.034(2) 0.0025(15) -0.0012(14) 0.0068(14)
N112 0.018(2) 0.019(2) 0.027(2) 0.0023(18) 0.0011(17) 0.0088(18)
C112 0.022(3) 0.022(3) 0.023(3) 0.000(2) 0.002(2) 0.006(2)
C212 0.023(3) 0.020(3) 0.030(3) 0.005(2) 0.005(2) 0.006(2)
C312 0.016(3) 0.025(3) 0.039(3) 0.000(2) -0.002(2) 0.003(2)
C412 0.018(3) 0.025(3) 0.048(4) -0.005(3) 0.000(2) 0.001(2)
C512 0.025(3) 0.015(3) 0.046(4) 0.000(2) 0.001(2) 0.001(2)
C612 0.020(3) 0.017(3) 0.036(3) 0.001(2) 0.002(2) 0.006(2)
C712 0.020(3) 0.021(3) 0.026(3) 0.001(2) 0.001(2) 0.005(2)
C812 0.016(3) 0.024(3) 0.061(4) -0.003(3) -0.009(3) 0.008(2)
O113 0.0149(17) 0.0185(18) 0.035(2) 0.0065(16) 0.0015(15) 0.0042(14)
O213 0.0146(17) 0.0155(17) 0.046(2) 0.0020(16) -0.0049(16) 0.0038(14)
N113 0.016(2) 0.016(2) 0.031(3) 0.0016(18) -0.0010(17) 0.0029(17)
C113 0.012(2) 0.017(2) 0.029(3) 0.004(2) 0.003(2) 0.0049(19)
C213 0.014(2) 0.020(3) 0.032(3) 0.006(2) 0.001(2) 0.007(2)
C313 0.027(3) 0.028(3) 0.052(4) 0.014(3) -0.002(3) 0.012(3)
C413 0.022(3) 0.029(3) 0.065(5) 0.014(3) -0.008(3) 0.004(2)
C513 0.016(3) 0.033(3) 0.050(4) 0.008(3) -0.002(2) 0.002(2)
C613 0.021(3) 0.016(3) 0.037(3) 0.006(2) 0.001(2) 0.003(2)
C713 0.020(3) 0.023(3) 0.021(3) 0.002(2) -0.001(2) 0.009(2)
C813 0.028(3) 0.027(3) 0.053(4) 0.009(3) 0.004(3) 0.017(3)
O114 0.0133(17) 0.0151(17) 0.036(2) 0.0048(15) -0.0014(14) 0.0036(14)
O214 0.0143(17) 0.0211(18) 0.032(2) 0.0089(16) 0.0057(14) 0.0062(14)
N114 0.019(2) 0.025(2) 0.022(2) 0.0005(18) 0.0016(17) 0.0122(18)
C114 0.016(2) 0.016(2) 0.021(3) 0.004(2) 0.0018(19) 0.005(2)
C214 0.020(3) 0.017(2) 0.024(3) 0.006(2) 0.002(2) 0.005(2)
C314 0.020(3) 0.020(3) 0.031(3) 0.005(2) -0.001(2) 0.004(2)
C414 0.028(3) 0.015(3) 0.038(3) 0.003(2) 0.002(2) 0.011(2)
C514 0.024(3) 0.024(3) 0.036(3) 0.002(2) 0.001(2) 0.014(2)
C614 0.019(3) 0.025(3) 0.032(3) 0.007(2) -0.001(2) 0.005(2)
C714 0.019(2) 0.016(2) 0.024(3) 0.004(2) 0.003(2) 0.003(2)
C814 0.018(3) 0.022(3) 0.046(4) 0.008(3) 0.002(2) 0.003(2)
O115 0.026(2) 0.0213(19) 0.032(2) 0.0005(16) -0.0009(16) 0.0080(16)
O215 0.025(2) 0.0239(19) 0.032(2) -0.0025(17) 0.0008(16) 0.0085(17)
N115 0.051(3) 0.039(3) 0.038(3) -0.004(2) 0.008(2) 0.015(3)
C115 0.040(4) 0.033(3) 0.034(3) 0.000(3) 0.004(3) 0.016(3)
C215 0.026(3) 0.037(3) 0.040(4) 0.006(3) 0.007(3) 0.012(3)
C315 0.033(3) 0.024(3) 0.035(3) 0.001(2) 0.000(2) 0.011(3)
C415 0.031(3) 0.023(3) 0.030(3) 0.002(2) 0.001(2) 0.011(2)
C515 0.026(3) 0.030(3) 0.036(3) 0.003(3) 0.002(2) 0.007(2)
C615 0.044(4) 0.026(3) 0.036(4) -0.004(3) -0.007(3) 0.010(3)
C715 0.025(3) 0.015(2) 0.036(3) 0.005(2) 0.001(2) 0.009(2)
O116 0.0203(18) 0.027(2) 0.026(2) 0.0052(16) 0.0001(15) 0.0088(16)
C116 0.034(3) 0.047(4) 0.031(3) 0.007(3) -0.002(3) 0.016(3)
O117 0.028(2) 0.036(2) 0.061(3) -0.002(2) -0.003(2) 0.0199(19)
C117 0.067(5) 0.067(5) 0.080(6) 0.023(4) 0.022(4) 0.052(5)
O118 0.061(3) 0.046(3) 0.060(3) 0.006(2) 0.005(2) 0.031(3)
C118 0.243(15) 0.116(9) 0.050(6) 0.023(6) 0.027(7) 0.126(10)
O119 0.085(4) 0.071(4) 0.079(4) -0.010(3) -0.004(3) 0.035(4)
C119 0.106(8) 0.077(7) 0.108(8) -0.037(6) -0.007(6) 0.045(6)
O120 0.084(4) 0.062(3) 0.052(3) -0.014(3) -0.023(3) 0.053(3)
C120 0.080(7) 0.112(8) 0.109(8) -0.053(7) -0.042(6) 0.069(7)
O121 0.132(10) 0.077(7) 0.078(7) 0.022(5) -0.010(6) 0.034(7)
C121 0.078(15) 0.123(18) 0.36(5) 0.06(2) -0.07(2) -0.039(13)
O123 0.179(14) 0.032(5) 0.030(6) 0.000(5) 0.008(7) 0.018(7)
C123 0.070(13) 0.078(13) 0.082(14) 0.011(11) 0.022(10) -0.022(10)

loop_
_atom_type_symbol
_atom_type_description
_atom_type_scat_dispersion_real
_atom_type_scat_dispersion_imag
_atom_type_scat_source
C C 0.0033 0.0016 'International Tables Vol C Tables 4.2.6.8 and 6.1.1.4'
H H 0.0000 0.0000 'International Tables Vol C Tables 4.2.6.8 and 6.1.1.4'
N N 0.0061 0.0033 'International Tables Vol C Tables 4.2.6.8 and 6.1.1.4'
O O 0.0106 0.0060 'International Tables Vol C Tables 4.2.6.8 and 6.1.1.4'
Mn Mn 0.3368 0.7283 'International Tables Vol C Tables 4.2.6.8 and 6.1.1.4'

loop_
_geom_angle_atom_site_label_1
_geom_angle_atom_site_label_2
_geom_angle_atom_site_label_3
_geom_angle
_geom_angle_site_symmetry_3
O1 Mn1 O11 169.11(16) .
O1 Mn1 O22 90.78(15) .
O11 Mn1 O22 88.54(16) .
O1 Mn1 N11 88.93(17) .
O11 Mn1 N11 89.50(17) .
O22 Mn1 N11 168.07(18) .
O1 Mn1 O14 100.13(15) .
O11 Mn1 O14 90.76(15) .
O22 Mn1 O14 92.73(16) .
N11 Mn1 O14 99.06(18) .
O1 Mn1 O22 85.50(14) 2_666
O11 Mn1 O22 83.61(14) 2_666
O22 Mn1 O22 85.58(15) 2_666
N11 Mn1 O22 82.51(16) 2_666
O14 Mn1 O22 174.16(13) 2_666
O12 Mn2 O1 178.83(16) .
O12 Mn2 O23 88.96(16) .
O1 Mn2 O23 92.21(15) .
O12 Mn2 N12 89.01(17) .
O1 Mn2 N12 89.82(16) .
O23 Mn2 N12 177.95(17) .
O12 Mn2 O11 93.77(16) 2_666
O1 Mn2 O11 85.97(15) 2_666
O23 Mn2 O11 101.07(15) 2_666
N12 Mn2 O11 78.78(15) 2_666
O13 Mn3 O1 177.00(16) .
O13 Mn3 O21 91.23(16) .
O1 Mn3 O21 91.39(15) .
O13 Mn3 N13 89.38(17) .
O1 Mn3 N13 88.00(17) .
O21 Mn3 N13 179.34(18) .
O13 Mn3 O1W 91.27(16) .
O1 Mn3 O1W 89.87(15) .
O21 Mn3 O1W 96.73(16) .
N13 Mn3 O1W 83.02(17) .
Mn2 O1 Mn1 119.81(18) .
Mn2 O1 Mn3 118.93(17) .
Mn1 O1 Mn3 120.08(18) .
C11 O11 Mn1 119.0(3) .
C11 O11 Mn2 108.3(3) 2_666
Mn1 O11 Mn2 118.87(16) 2_666
N11 O21 Mn3 116.5(3) .
C71 N11 O21 114.8(4) .
C71 N11 Mn1 127.0(4) .
O21 N11 Mn1 117.0(3) .
O11 C11 C21 122.3(5) .
O11 C11 C61 118.0(5) .
C21 C11 C61 119.5(5) .
C11 C21 C31 118.3(5) .
C11 C21 C71 123.1(5) .
C31 C21 C71 118.5(5) .
C41 C31 C21 121.6(6) .
C41 C31 H31 119.2 .
C21 C31 H31 119.2 .
C31 C41 C51 120.1(5) .
C31 C41 H41 120.0 .
C51 C41 H41 120.0 .
C41 C51 C61 119.7(5) .
C41 C51 H51 120.1 .
C61 C51 H51 120.1 .
C51 C61 C11 120.7(6) .
C51 C61 H61 119.7 .
C11 C61 H61 119.7 .
N11 C71 C21 118.6(5) .
N11 C71 C81 120.5(5) .
C21 C71 C81 120.9(5) .
C71 C81 H811 109.5 .
C71 C81 H812 109.5 .
H811 C81 H812 109.5 .
C71 C81 H813 109.5 .
H811 C81 H813 109.5 .
H812 C81 H813 109.5 .
C12 O12 Mn2 127.4(3) .
N12 O22 Mn1 115.9(3) .
N12 O22 Mn1 106.2(3) 2_666
Mn1 O22 Mn1 94.42(15) 2_666
C72 N12 O22 117.4(4) .
C72 N12 Mn2 127.8(4) .
O22 N12 Mn2 114.7(3) .
O12 C12 C22 125.0(5) .
O12 C12 C62 116.8(5) .
C22 C12 C62 118.3(5) .
C12 C22 C32 118.4(5) .
C12 C22 C72 122.7(5) .
C32 C22 C72 118.6(5) .
C42 C32 C22 122.5(6) .
C42 C32 H32 118.8 .
C22 C32 H32 118.8 .
C32 C42 C52 119.2(6) .
C32 C42 H42 120.4 .
C52 C42 H42 120.4 .
C62 C52 C42 119.7(6) .
C62 C52 H52 120.1 .
C42 C52 H52 120.1 .
C52 C62 C12 122.0(6) .
C52 C62 H62 119.0 .
C12 C62 H62 119.0 .
N12 C72 C22 119.9(5) .
N12 C72 C82 117.8(5) .
C22 C72 C82 122.3(5) .
C72 C82 H821 109.5 .
C72 C82 H822 109.5 .
H821 C82 H822 109.5 .
C72 C82 H823 109.5 .
H821 C82 H823 109.5 .
H822 C82 H823 109.5 .
C13 O13 Mn3 123.6(3) .
N13 O23 Mn2 116.8(3) .
C73 N13 O23 115.8(4) .
C73 N13 Mn3 127.8(4) .
O23 N13 Mn3 115.5(3) .
O13 C13 C63 118.8(5) .
O13 C13 C23 122.9(5) .
C63 C13 C23 118.2(5) .
C33 C23 C13 117.9(5) .
C33 C23 C73 119.2(5) .
C13 C23 C73 122.9(5) .
C43 C33 C23 122.3(5) .
C43 C33 H33 118.9 .
C23 C33 H33 118.9 .
C33 C43 C53 119.4(5) .
C33 C43 H43 120.3 .
C53 C43 H43 120.3 .
C63 C53 C43 119.3(6) .
C63 C53 H53 120.3 .
C43 C53 H53 120.3 .
C53 C63 C13 122.8(6) .
C53 C63 H63 118.6 .
C13 C63 H63 118.6 .
N13 C73 C23 119.6(5) .
N13 C73 C83 119.9(5) .
C23 C73 C83 120.5(5) .
C73 C83 H831 109.5 .
C73 C83 H832 109.5 .
H831 C83 H832 109.5 .
C73 C83 H833 109.5 .
H831 C83 H833 109.5 .
H832 C83 H833 109.5 .
C74 O14 Mn1 139.5(3) .
C14 N14 H141 115.0 .
C14 N14 H142 116.1 .
H141 N14 H142 117.6 .
N14 C14 C24 121.9(5) .
N14 C14 C64 120.5(5) .
C24 C14 C64 117.5(5) .
C34 C24 C14 121.4(5) .
C34 C24 H24 119.3 .
C14 C24 H24 119.3 .
C44 C34 C24 120.6(5) .
C44 C34 H34 119.7 .
C24 C34 H34 119.7 .
C34 C44 C54 118.4(5) .
C34 C44 C74 120.1(5) .
C54 C44 C74 121.4(5) .
C64 C54 C44 121.7(5) .
C64 C54 H54 119.2 .
C44 C54 H54 119.2 .
C54 C64 C14 120.4(5) .
C54 C64 H64 119.8 .
C14 C64 H64 119.8 .
O14 C74 O24 123.8(5) .
O14 C74 C44 118.1(5) .
O24 C74 C44 118.1(5) .
C15 O15 H15 109.5 .
O15 C15 H151 109.5 .
O15 C15 H152 109.5 .
H151 C15 H152 109.5 .
O15 C15 H153 109.5 .
H151 C15 H153 109.5 .
H152 C15 H153 109.5 .
C16 O16 H16 109.5 .
O16 C16 H161 109.5 .
O16 C16 H162 109.5 .
H161 C16 H162 109.5 .
O16 C16 H163 109.5 .
H161 C16 H163 109.5 .
H162 C16 H163 109.5 .
Mn3 O1W H1W 111.6 .
Mn3 O1W H2W 136.2 .
H1W O1W H2W 108.1 .
O2 Mn4 O17 170.10(15) .
O2 Mn4 O28 87.84(14) .
O17 Mn4 O28 95.45(14) .
O2 Mn4 N17 87.29(15) .
O17 Mn4 N17 87.01(15) .
O28 Mn4 N17 163.78(16) .
O2 Mn4 O110 93.61(14) .
O17 Mn4 O110 95.28(14) .
O28 Mn4 O110 96.60(14) .
N17 Mn4 O110 99.15(16) .
O2 Mn4 O3 92.41(13) .
O17 Mn4 O3 79.22(13) .
O28 Mn4 O3 77.62(13) .
N17 Mn4 O3 87.13(15) .
O110 Mn4 O3 171.49(12) .
O2 Mn4 Mn5 32.72(10) .
O17 Mn4 Mn5 155.73(11) .
O28 Mn4 Mn5 64.88(10) .
N17 Mn4 Mn5 115.94(12) .
O110 Mn4 Mn5 74.29(10) .
O3 Mn4 Mn5 108.21(8) .
O18 Mn5 O2 170.47(16) .
O18 Mn5 O29 87.16(15) .
O2 Mn5 O29 89.59(15) .
O18 Mn5 N18 90.51(16) .
O2 Mn5 N18 89.61(16) .
O29 Mn5 N18 160.72(16) .
O18 Mn5 O210 94.35(16) .
O2 Mn5 O210 95.14(15) .
O29 Mn5 O210 104.61(16) .
N18 Mn5 O210 94.64(16) .
O18 Mn5 Mn4 150.58(11) .
O2 Mn5 Mn4 33.31(10) .
O29 Mn5 Mn4 122.21(11) .
N18 Mn5 Mn4 61.32(12) .
O210 Mn5 Mn4 80.67(10) .
O18 Mn5 Mn6 147.99(11) .
O2 Mn5 Mn6 29.52(10) .
O29 Mn5 Mn6 60.87(10) .
N18 Mn5 Mn6 118.92(12) .
O210 Mn5 Mn6 95.39(12) .
Mn4 Mn5 Mn6 61.34(4) .
O2 Mn6 O19 170.54(15) .
O2 Mn6 O27 90.42(14) .
O19 Mn6 O27 91.00(14) .
O2 Mn6 N19 87.79(15) .
O19 Mn6 N19 88.98(15) .
O27 Mn6 N19 168.66(17) .
O2 Mn6 Mn5 29.41(10) .
O19 Mn6 Mn5 149.78(11) .
O27 Mn6 Mn5 119.12(11) .
N19 Mn6 Mn5 61.03(12) .
O112 Mn7 O3 167.22(16) .
O112 Mn7 O213 84.72(15) .
O3 Mn7 O213 91.08(15) .
O112 Mn7 N112 91.10(16) .
O3 Mn7 N112 90.32(16) .
O213 Mn7 N112 166.89(17) .
O112 Mn7 O115 95.85(16) .
O3 Mn7 O115 96.70(15) .
O213 Mn7 O115 98.50(15) .
N112 Mn7 O115 94.27(16) .
O112 Mn7 Mn8 147.14(11) .
O3 Mn7 Mn8 34.46(10) .
O213 Mn7 Mn8 63.80(11) .
N112 Mn7 Mn8 121.68(12) .
O115 Mn7 Mn8 80.65(11) .
O112 Mn7 Mn9 151.07(11) .
O3 Mn7 Mn9 32.31(10) .
O213 Mn7 Mn9 123.18(11) .
N112 Mn7 Mn9 59.99(12) .
O115 Mn7 Mn9 87.87(10) .
Mn8 Mn7 Mn9 61.77(4) .
O113 Mn8 O214 89.62(15) .
O113 Mn8 O3 171.46(16) .
O214 Mn8 O3 91.58(14) .
O113 Mn8 N113 90.54(16) .
O214 Mn8 N113 176.37(17) .
O3 Mn8 N113 88.80(16) .
O113 Mn8 O215 92.39(15) .
O214 Mn8 O215 93.10(15) .
O3 Mn8 O215 95.99(15) .
N113 Mn8 O215 83.27(16) .
O113 Mn8 O28 90.86(15) .
O214 Mn8 O28 88.29(14) .
O3 Mn8 O28 80.72(13) .
N113 Mn8 O28 95.34(15) .
O215 Mn8 O28 176.47(13) .
O113 Mn8 Mn7 150.16(11) .
O214 Mn8 Mn7 116.44(11) .
O3 Mn8 Mn7 33.62(10) .
N113 Mn8 Mn7 62.51(12) .
O215 Mn8 Mn7 72.99(11) .
O28 Mn8 Mn7 103.48(9) .
O114 Mn9 O3 173.30(16) .
O114 Mn9 O212 90.79(14) .
O3 Mn9 O212 89.32(14) .
O114 Mn9 N114 89.60(16) .
O3 Mn9 N114 90.39(15) .
O212 Mn9 N114 179.13(16) .
O114 Mn9 O17 91.77(14) .
O3 Mn9 O17 81.57(13) .
O212 Mn9 O17 96.59(14) .
N114 Mn9 O17 84.17(15) .
O114 Mn9 Mn7 151.28(11) .
O3 Mn9 Mn7 31.64(10) .
O212 Mn9 Mn7 62.32(10) .
N114 Mn9 Mn7 117.16(12) .
O17 Mn9 Mn7 100.69(9) .
Mn5 O2 Mn6 121.07(18) .
Mn5 O2 Mn4 113.97(16) .
Mn6 O2 Mn4 120.43(17) .
Mn7 O3 Mn9 116.06(17) .
Mn7 O3 Mn8 111.92(17) .
Mn9 O3 Mn8 116.94(17) .
Mn7 O3 Mn4 114.69(16) .
Mn9 O3 Mn4 97.07(14) .
Mn8 O3 Mn4 97.75(14) .
C17 O17 Mn4 119.1(3) .
C17 O17 Mn9 118.2(3) .
Mn4 O17 Mn9 101.62(14) .
N17 O27 Mn6 112.4(3) .
C77 N17 O27 115.5(4) .
C77 N17 Mn4 129.1(3) .
O27 N17 Mn4 114.3(3) .
O17 C17 C67 118.3(4) .
O17 C17 C27 121.6(4) .
C67 C17 C27 119.9(4) .
C17 C27 C37 117.7(4) .
C17 C27 C77 122.3(4) .
C37 C27 C77 120.0(4) .
C47 C37 C27 122.0(5) .
C47 C37 H37 119.0 .
C27 C37 H37 119.0 .
C37 C47 C57 119.6(5) .
C37 C47 H47 120.2 .
C57 C47 H47 120.2 .
C67 C57 C47 119.6(5) .
C67 C57 H57 120.2 .
C47 C57 H57 120.2 .
C57 C67 C17 121.2(5) .
C57 C67 H67 119.4 .
C17 C67 H67 119.4 .
N17 C77 C27 117.3(4) .
N17 C77 C87 121.2(4) .
C27 C77 C87 121.4(4) .
C77 C87 H871 109.5 .
C77 C87 H872 109.5 .
H871 C87 H872 109.5 .
C77 C87 H873 109.5 .
H871 C87 H873 109.5 .
H872 C87 H873 109.5 .
C18 O18 Mn5 127.2(3) .
N18 O28 Mn4 111.9(3) .
N18 O28 Mn8 116.6(2) .
Mn4 O28 Mn8 100.92(14) .
C78 N18 O28 115.5(4) .
C78 N18 Mn5 129.6(3) .
O28 N18 Mn5 114.8(3) .
O18 C18 C68 117.7(4) .
O18 C18 C28 123.2(4) .
C68 C18 C28 119.1(4) .
C38 C28 C18 117.8(4) .
C38 C28 C78 118.3(4) .
C18 C28 C78 123.9(4) .
C48 C38 C28 122.2(5) .
C48 C38 H38 118.9 .
C28 C38 H38 118.9 .
C38 C48 C58 119.0(5) .
C38 C48 H48 120.5 .
C58 C48 H48 120.5 .
C68 C58 C48 120.7(5) .
C68 C58 H58 119.7 .
C48 C58 H58 119.7 .
C58 C68 C18 121.0(5) .
C58 C68 H68 119.5 .
C18 C68 H68 119.5 .
N18 C78 C28 118.6(4) .
N18 C78 C88 121.3(4) .
C28 C78 C88 120.0(4) .
C78 C88 H881 109.5 .
C78 C88 H882 109.5 .
H881 C88 H882 109.5 .
C78 C88 H883 109.5 .
H881 C88 H883 109.5 .
H882 C88 H883 109.5 .
C19 O19 Mn6 126.8(3) .
N19 O29 Mn5 118.5(3) .
C79 N19 O29 116.1(4) .
C79 N19 Mn6 129.6(3) .
O29 N19 Mn6 114.2(3) .
N19 C79 C29 119.3(4) .
N19 C79 C89 119.7(4) .
C29 C79 C89 121.0(4) .
C79 C89 H291 109.5 .
C79 C89 H292 109.5 .
H291 C89 H292 109.5 .
C79 C89 H293 109.5 .
H291 C89 H293 109.5 .
H292 C89 H293 109.5 .
O19 C19 C69 118.0(4) .
O19 C19 C29 122.0(4) .
C69 C19 C29 119.9(4) .
C19 C29 C39 117.6(4) .
C19 C29 C79 124.2(4) .
C39 C29 C79 118.1(4) .
C59 C69 C19 121.1(5) .
C59 C69 H69 119.5 .
C19 C69 H69 119.5 .
C49 C59 C69 119.8(5) .
C49 C59 H59 120.1 .
C69 C59 H59 120.1 .
C39 C49 C59 120.2(5) .
C39 C49 H49 119.9 .
C59 C49 H49 119.9 .
C49 C39 C29 121.3(5) .
C49 C39 H39 119.4 .
C29 C39 H39 119.4 .
C710 O110 Mn4 133.0(3) .
C710 O210 Mn5 125.9(3) .
C110 N110 H111 127.1 .
C110 N110 H112 109.0 .
H111 N110 H112 111.9 .
N110 C110 C610 121.0(5) .
N110 C110 C210 121.2(5) .
C610 C110 C210 117.7(5) .
C310 C210 C110 121.7(5) .
C310 C210 H210 119.1 .
C110 C210 H210 119.1 .
C210 C310 C410 121.0(5) .
C210 C310 H310 119.5 .
C410 C310 H310 119.5 .
C310 C410 C510 117.1(5) .
C310 C410 C710 121.8(5) .
C510 C410 C710 121.0(4) .
C610 C510 C410 121.0(5) .
C610 C510 H510 119.5 .
C410 C510 H510 119.5 .
C510 C610 C110 121.5(5) .
C510 C610 H610 119.3 .
C110 C610 H610 119.3 .
O110 C710 O210 123.8(5) .
O110 C710 C410 119.5(4) .
O210 C710 C410 116.7(4) .
C111 O111 H11Z 109.5 .
O111 C111 H11A 109.5 .
O111 C111 H11B 109.5 .
H11A C111 H11B 109.5 .
O111 C111 H11C 109.5 .
H11A C111 H11C 109.5 .
H11B C111 H11C 109.5 .
C112 O112 Mn7 128.8(3) .
N112 O212 Mn9 116.6(3) .
C712 N112 O212 116.0(4) .
C712 N112 Mn7 128.1(3) .
O212 N112 Mn7 115.8(3) .
O112 C112 C612 116.6(4) .
O112 C112 C212 123.9(4) .
C612 C112 C212 119.4(5) .
C312 C212 C112 117.4(5) .
C312 C212 C712 118.6(5) .
C112 C212 C712 124.0(5) .
C412 C312 C212 122.7(5) .
C412 C312 H312 118.6 .
C212 C312 H312 118.6 .
C312 C412 C512 118.7(5) .
C312 C412 H412 120.6 .
C512 C412 H412 120.6 .
C612 C512 C412 120.4(5) .
C612 C512 H512 119.8 .
C412 C512 H512 119.8 .
C512 C612 C112 121.2(5) .
C512 C612 H612 119.4 .
C112 C612 H612 119.4 .
N112 C712 C212 120.9(4) .
N112 C712 C812 119.6(5) .
C212 C712 C812 119.5(5) .
C712 C812 H814 109.5 .
C712 C812 H815 109.5 .
H814 C812 H815 109.5 .
C712 C812 H816 109.5 .
H814 C812 H816 109.5 .
H815 C812 H816 109.5 .
C113 O113 Mn8 129.2(3) .
N113 O213 Mn7 119.2(3) .
C713 N113 O213 115.0(4) .
C713 N113 Mn8 127.7(4) .
O213 N113 Mn8 114.5(3) .
O113 C113 C613 117.4(4) .
O113 C113 C213 124.1(4) .
C613 C113 C213 118.5(4) .
C313 C213 C113 118.0(5) .
C313 C213 C713 119.7(5) .
C113 C213 C713 122.3(4) .
C413 C313 C213 122.1(5) .
C413 C313 H313 119.0 .
C213 C313 H313 119.0 .
C313 C413 C513 119.9(5) .
C313 C413 H413 120.1 .
C513 C413 H413 120.1 .
C613 C513 C413 120.0(5) .
C613 C513 H513 120.0 .
C413 C513 H513 120.0 .
C513 C613 C113 121.6(5) .
C513 C613 H613 119.2 .
C113 C613 H613 119.2 .
N113 C713 C213 120.4(4) .
N113 C713 C813 118.9(5) .
C213 C713 C813 120.6(4) .
C713 C813 H817 109.5 .
C713 C813 H818 109.5 .
H817 C813 H818 109.5 .
C713 C813 H819 109.5 .
H817 C813 H819 109.5 .
H818 C813 H819 109.5 .
C114 O114 Mn9 128.1(3) .
N114 O214 Mn8 119.6(3) .
C714 N114 O214 115.5(4) .
C714 N114 Mn9 130.0(3) .
O214 N114 Mn9 114.4(3) .
O114 C114 C614 116.6(4) .
O114 C114 C214 124.6(4) .
C614 C114 C214 118.8(4) .
C314 C214 C114 117.8(4) .
C314 C214 C714 119.3(4) .
C114 C214 C714 122.8(4) .
C414 C314 C214 122.3(5) .
C414 C314 H314 118.8 .
C214 C314 H314 118.8 .
C514 C414 C314 119.5(5) .
C514 C414 H414 120.3 .
C314 C414 H414 120.3 .
C414 C514 C614 120.1(5) .
C414 C514 H514 119.9 .
C614 C514 H514 119.9 .
C514 C614 C114 121.4(5) .
C514 C614 H614 119.3 .
C114 C614 H614 119.3 .
N114 C714 C214 120.1(4) .
N114 C714 C814 120.5(4) .
C214 C714 C814 119.3(4) .
C714 C814 H81A 109.5 .
C714 C814 H81B 109.5 .
H81A C814 H81B 109.5 .
C714 C814 H81C 109.5 .
H81A C814 H81C 109.5 .
H81B C814 H81C 109.5 .
C715 O115 Mn7 120.7(3) .
C715 O215 Mn8 136.1(4) .
C115 N115 H113 113.2 .
C115 N115 H114 110.4 .
H113 N115 H114 118.4 .
C615 C115 C215 119.3(5) .
C615 C115 N115 120.8(6) .
C215 C115 N115 119.9(6) .
C315 C215 C115 120.0(5) .
C315 C215 H215 120.0 .
C115 C215 H215 120.0 .
C215 C315 C415 121.1(5) .
C215 C315 H315 119.5 .
C415 C315 H315 119.5 .
C515 C415 C315 118.4(5) .
C515 C415 C715 122.7(5) .
C315 C415 C715 118.9(5) .
C415 C515 C615 120.9(5) .
C415 C515 H515 119.6 .
C615 C515 H515 119.6 .
C115 C615 C515 120.4(5) .
C115 C615 H615 119.8 .
C515 C615 H615 119.8 .
O215 C715 O115 123.8(5) .
O215 C715 C415 117.8(5) .
O115 C715 C415 118.3(5) .
C116 O116 H116 109.5 .
O116 C116 H11D 109.5 .
O116 C116 H11E 109.5 .
H11D C116 H11E 109.5 .
O116 C116 H11F 109.5 .
H11D C116 H11F 109.5 .
H11E C116 H11F 109.5 .
C117 O117 H117 109.5 .
O117 C117 H11G 109.5 .
O117 C117 H11H 109.5 .
H11G C117 H11H 109.5 .
O117 C117 H11I 109.5 .
H11G C117 H11I 109.5 .
H11H C117 H11I 109.5 .
C118 O118 H118 109.5 .
O118 C118 H1V1 109.5 .
O118 C118 H1V2 109.5 .
H1V1 C118 H1V2 109.5 .
O118 C118 H1V3 109.5 .
H1V1 C118 H1V3 109.5 .
H1V2 C118 H1V3 109.5 .
C119 O119 H119 109.5 .
O119 C119 H11J 109.5 .
O119 C119 H11K 109.5 .
H11J C119 H11K 109.5 .
O119 C119 H11L 109.5 .
H11J C119 H11L 109.5 .
H11K C119 H11L 109.5 .
C120 O120 H1N 109.5 .
O120 C120 H12A 109.5 .
O120 C120 H12B 109.5 .
H12A C120 H12B 109.5 .
O120 C120 H13C 109.5 .
H12A C120 H13C 109.5 .
H12B C120 H13C 109.5 .
C121 O121 H121 108.6 .
C122 O122 H122 109.5 .
C123 O123 H123 109.5 .
O123 C123 H12H 109.5 .
O123 C123 H12G 109.5 .
H12H C123 H12G 109.5 .
O123 C123 H12I 109.5 .
H12H C123 H12I 109.5 .
H12G C123 H12I 109.5 .

loop_
_geom_bond_atom_site_label_1
_geom_bond_atom_site_label_2
_geom_bond_distance
_geom_bond_site_symmetry_2
Mn1 O1 1.881(3) .
Mn1 O11 1.920(3) .
Mn1 O22 1.935(4) .
Mn1 N11 1.990(5) .
Mn1 O14 2.106(4) .
Mn1 O22 2.478(4) 2_666
Mn2 O12 1.845(4) .
Mn2 O1 1.878(4) .
Mn2 O23 1.906(4) .
Mn2 N12 1.983(4) .
Mn2 O11 2.448(4) 2_666
Mn3 O13 1.868(4) .
Mn3 O1 1.894(4) .
Mn3 O21 1.912(4) .
Mn3 N13 2.011(4) .
Mn3 O1W 2.249(4) .
O11 C11 1.350(6) .
O11 Mn2 2.448(4) 2_666
O21 N11 1.392(5) .
N11 C71 1.303(6) .
C11 C21 1.396(8) .
C11 C61 1.412(7) .
C21 C31 1.408(8) .
C21 C71 1.485(7) .
C31 C41 1.376(8) .
C31 H31 0.9500 .
C41 C51 1.382(8) .
C41 H41 0.9500 .
C51 C61 1.387(8) .
C51 H51 0.9500 .
C61 H61 0.9500 .
C71 C81 1.490(8) .
C81 H811 0.9800 .
C81 H812 0.9800 .
C81 H813 0.9800 .
O12 C12 1.338(7) .
O22 N12 1.397(5) .
O22 Mn1 2.478(4) 2_666
N12 C72 1.313(7) .
C12 C22 1.402(8) .
C12 C62 1.422(8) .
C22 C32 1.410(8) .
C22 C72 1.456(7) .
C32 C42 1.375(9) .
C32 H32 0.9500 .
C42 C52 1.396(9) .
C42 H42 0.9500 .
C52 C62 1.372(9) .
C52 H52 0.9500 .
C62 H62 0.9500 .
C72 C82 1.518(8) .
C82 H821 0.9800 .
C82 H822 0.9800 .
C82 H823 0.9800 .
O13 C13 1.338(6) .
O23 N13 1.372(6) .
N13 C73 1.306(7) .
C13 C63 1.381(8) .
C13 C23 1.412(8) .
C23 C33 1.407(7) .
C23 C73 1.470(8) .
C33 C43 1.361(8) .
C33 H33 0.9500 .
C43 C53 1.384(8) .
C43 H43 0.9500 .
C53 C63 1.371(8) .
C53 H53 0.9500 .
C63 H63 0.9500 .
C73 C83 1.500(8) .
C83 H831 0.9800 .
C83 H832 0.9800 .
C83 H833 0.9800 .
O14 C74 1.252(6) .
O24 C74 1.286(6) .
N14 C14 1.359(7) .
N14 H141 0.9100 .
N14 H142 0.9097 .
C14 C24 1.393(8) .
C14 C64 1.418(7) .
C24 C34 1.391(7) .
C24 H24 0.9500 .
C34 C44 1.385(7) .
C34 H34 0.9500 .
C44 C54 1.392(8) .
C44 C74 1.489(7) .
C54 C64 1.374(7) .
C54 H54 0.9500 .
C64 H64 0.9500 .
O15 C15 1.437(7) .
O15 H15 0.8400 .
C15 H151 0.9800 .
C15 H152 0.9800 .
C15 H153 0.9800 .
O16 C16 1.465(6) .
O16 H16 0.8400 .
C16 H161 0.9800 .
C16 H162 0.9800 .
C16 H163 0.9800 .
O1W H1W 0.8204 .
O1W H2W 0.8201 .
Mn4 O2 1.883(3) .
Mn4 O17 1.895(3) .
Mn4 O28 1.946(3) .
Mn4 N17 1.997(4) .
Mn4 O110 2.124(4) .
Mn4 O3 2.483(4) .
Mn4 Mn5 3.1337(15) .
Mn5 O18 1.839(3) .
Mn5 O2 1.854(3) .
Mn5 O29 1.931(3) .
Mn5 N18 2.015(4) .
Mn5 O210 2.068(4) .
Mn5 Mn6 3.234(2) .
Mn6 O2 1.860(3) .
Mn6 O19 1.876(3) .
Mn6 O27 1.907(3) .
Mn6 N19 1.987(4) .
Mn7 O112 1.852(3) .
Mn7 O3 1.887(3) .
Mn7 O213 1.918(3) .
Mn7 N112 2.013(4) .
Mn7 O115 2.181(4) .
Mn7 Mn8 3.162(2) .
Mn7 Mn9 3.2326(15) .
Mn8 O113 1.850(3) .
Mn8 O214 1.905(3) .
Mn8 O3 1.929(3) .
Mn8 N113 2.021(4) .
Mn8 O215 2.160(4) .
Mn8 O28 2.375(4) .
Mn9 O114 1.853(3) .
Mn9 O3 1.923(3) .
Mn9 O212 1.925(3) .
Mn9 N114 1.991(4) .
Mn9 O17 2.374(4) .
O17 C17 1.361(6) .
O27 N17 1.399(5) .
N17 C77 1.292(6) .
C17 C67 1.398(7) .
C17 C27 1.407(7) .
C27 C37 1.413(7) .
C27 C77 1.483(6) .
C37 C47 1.375(7) .
C37 H37 0.9500 .
C47 C57 1.401(7) .
C47 H47 0.9500 .
C57 C67 1.380(7) .
C57 H57 0.9500 .
C67 H67 0.9500 .
C77 C87 1.494(6) .
C87 H871 0.9800 .
C87 H872 0.9800 .
C87 H873 0.9800 .
O18 C18 1.330(6) .
O28 N18 1.410(5) .
N18 C78 1.304(6) .
C18 C68 1.403(7) .
C18 C28 1.427(7) .
C28 C38 1.408(7) .
C28 C78 1.482(7) .
C38 C48 1.381(7) .
C38 H38 0.9500 .
C48 C58 1.393(7) .
C48 H48 0.9500 .
C58 C68 1.379(7) .
C58 H58 0.9500 .
C68 H68 0.9500 .
C78 C88 1.496(7) .
C88 H881 0.9800 .
C88 H882 0.9800 .
C88 H883 0.9800 .
O19 C19 1.341(5) .
O29 N19 1.381(5) .
N19 C79 1.298(6) .
C79 C29 1.466(7) .
C79 C89 1.497(7) .
C89 H291 0.9800 .
C89 H292 0.9800 .
C89 H293 0.9800 .
C19 C69 1.395(7) .
C19 C29 1.414(6) .
C29 C39 1.429(7) .
C69 C59 1.391(7) .
C69 H69 0.9500 .
C59 C49 1.388(7) .
C59 H59 0.9500 .
C49 C39 1.380(7) .
C49 H49 0.9500 .
C39 H39 0.9500 .
O110 C710 1.266(6) .
O210 C710 1.283(6) .
N110 C110 1.370(7) .
N110 H111 0.9099 .
N110 H112 0.9100 .
C110 C610 1.398(7) .
C110 C210 1.410(7) .
C210 C310 1.365(7) .
C210 H210 0.9500 .
C310 C410 1.413(7) .
C310 H310 0.9500 .
C410 C510 1.431(7) .
C410 C710 1.472(7) .
C510 C610 1.367(7) .
C510 H510 0.9500 .
C610 H610 0.9500 .
O111 C111 1.462(10) .
O111 H11Z 0.8400 .
C111 H11A 0.9800 .
C111 H11B 0.9800 .
C111 H11C 0.9800 .
O112 C112 1.336(6) .
O212 N112 1.380(5) .
N112 C712 1.302(6) .
C112 C612 1.410(7) .
C112 C212 1.414(7) .
C212 C312 1.409(7) .
C212 C712 1.472(7) .
C312 C412 1.388(7) .
C312 H312 0.9500 .
C412 C512 1.393(8) .
C412 H412 0.9500 .
C512 C612 1.376(7) .
C512 H512 0.9500 .
C612 H612 0.9500 .
C712 C812 1.499(7) .
C812 H814 0.9800 .
C812 H815 0.9800 .
C812 H816 0.9800 .
O113 C113 1.327(6) .
O213 N113 1.385(5) .
N113 C713 1.302(6) .
C113 C613 1.415(7) .
C113 C213 1.425(7) .
C213 C313 1.395(7) .
C213 C713 1.462(7) .
C313 C413 1.380(8) .
C313 H313 0.9500 .
C413 C513 1.386(8) .
C413 H413 0.9500 .
C513 C613 1.364(7) .
C513 H513 0.9500 .
C613 H613 0.9500 .
C713 C813 1.498(7) .
C813 H817 0.9800 .
C813 H818 0.9800 .
C813 H819 0.9800 .
O114 C114 1.333(6) .
O214 N114 1.388(5) .
N114 C714 1.294(6) .
C114 C614 1.414(7) .
C114 C214 1.419(7) .
C214 C314 1.406(7) .
C214 C714 1.463(7) .
C314 C414 1.389(7) .
C314 H314 0.9500 .
C414 C514 1.378(7) .
C414 H414 0.9500 .
C514 C614 1.381(7) .
C514 H514 0.9500 .
C614 H614 0.9500 .
C714 C814 1.500(7) .
C814 H81A 0.9800 .
C814 H81B 0.9800 .
C814 H81C 0.9800 .
O115 C715 1.311(6) .
O215 C715 1.229(6) .
N115 C115 1.416(7) .
N115 H113 0.9096 .
N115 H114 0.9102 .
C115 C615 1.376(8) .
C115 C215 1.398(8) .
C215 C315 1.384(8) .
C215 H215 0.9500 .
C315 C415 1.393(8) .
C315 H315 0.9500 .
C415 C515 1.386(8) .
C415 C715 1.491(8) .
C515 C615 1.395(8) .
C515 H515 0.9500 .
C615 H615 0.9500 .
O116 C116 1.430(6) .
O116 H116 0.8400 .
C116 H11D 0.9800 .
C116 H11E 0.9800 .
C116 H11F 0.9800 .
O117 C117 1.457(5) .
O117 H117 0.8400 .
C117 H11G 0.9800 .
C117 H11H 0.9800 .
C117 H11I 0.9800 .
O118 C118 1.458(5) .
O118 H118 0.8400 .
C118 H1V1 0.9800 .
C118 H1V2 0.9800 .
C118 H1V3 0.9800 .
O119 C119 1.459(5) .
O119 H119 0.8400 .
C119 H11J 0.9800 .
C119 H11K 0.9800 .
C119 H11L 0.9800 .
O120 C120 1.467(5) .
O120 H1N 0.8400 .
C120 H12A 0.9800 .
C120 H12B 0.9800 .
C120 H13C 0.9800 .
O121 C121 1.461(5) .
O121 H121 0.8458 .
C121 H12D 0.9800 .
C121 H12E 0.9800 .
C121 H12F 0.9800 .
O122 C122 1.460(5) .
O122 H122 0.8400 .
C122 H12J 0.9800 .
C122 H12K 0.9800 .
C122 H12L 0.9800 .
O123 C123 1.460(5) .
O123 H123 0.8400 .
C123 H12H 0.9800 .
C123 H12G 0.9800 .
C123 H12I 0.9800 .

loop_
_geom_hbond_atom_site_label_D
_geom_hbond_atom_site_label_H
_geom_hbond_atom_site_label_A
_geom_hbond_distance_DH
_geom_hbond_distance_HA
_geom_hbond_distance_DA
_geom_hbond_angle_DHA
_geom_hbond_site_symmetry_A
N14 H141 O117 0.91 2.15 3.055(6) 174.7 .
N14 H142 O120 0.91 2.20 3.073(7) 161.4 .
O15 H15 O24 0.84 1.89 2.693(5) 159.0 .
O16 H16 O24 0.84 1.84 2.676(5) 170.6 .
O1W H1W O11 0.82 2.28 3.004(5) 147.7 2_666
O1W H1W O22 0.82 2.52 3.118(5) 130.5 2_666
O1W H2W O118 0.82 2.04 2.858(6) 172.4 2_666
N110 H111 O16 0.91 2.18 3.064(6) 163.6 2_667
O111 H11Z O19 0.84 2.12 2.719(5) 127.9 2_557
N115 H113 O118 0.91 2.32 3.229(8) 177.7 2_666
N115 H114 O119 0.91 2.01 2.910(9) 171.7 2_656
O116 H116 O115 0.84 1.93 2.748(5) 165.3 .
O117 H117 O112 0.84 2.22 2.992(5) 152.2 1_565
O118 H118 N115 0.84 2.08 2.907(7) 166.7 1_565
O119 H119 O121 0.84 1.93 2.739(12) 162.7 1_545
O121 H121 O123 0.85 1.75 2.597(16) 173.8 .

loop_
_geom_torsion_atom_site_label_1
_geom_torsion_atom_site_label_2
_geom_torsion_atom_site_label_3
_geom_torsion_atom_site_label_4
_geom_torsion
O11 C11 C21 C31 -176.8(5)
C61 C11 C21 C31 -0.8(8)
O11 C11 C21 C71 1.0(9)
C61 C11 C21 C71 177.0(5)
C11 C21 C31 C41 -0.7(9)
C71 C21 C31 C41 -178.6(5)
C21 C31 C41 C51 1.6(9)
C31 C41 C51 C61 -1.0(9)
C41 C51 C61 C11 -0.5(9)
O11 C11 C61 C51 177.5(5)
C21 C11 C61 C51 1.3(9)
O21 N11 C71 C21 -178.6(4)
O21 N11 C71 C81 2.7(7)
C11 C21 C71 N11 28.2(8)
C31 C21 C71 N11 -154.1(5)
C11 C21 C71 C81 -153.2(6)
C31 C21 C71 C81 24.6(8)
O12 C12 C22 C32 -178.1(5)
C62 C12 C22 C32 1.3(8)
O12 C12 C22 C72 -4.5(9)
C62 C12 C22 C72 174.8(5)
C12 C22 C32 C42 -0.9(10)
C72 C22 C32 C42 -174.7(6)
C22 C32 C42 C52 -0.1(10)
C32 C42 C52 C62 0.7(10)
C42 C52 C62 C12 -0.3(10)
O12 C12 C62 C52 178.7(6)
C22 C12 C62 C52 -0.7(9)
O22 N12 C72 C22 -165.8(4)
O22 N12 C72 C82 11.7(7)
C12 C22 C72 N12 3.2(8)
C32 C22 C72 N12 176.7(5)
C12 C22 C72 C82 -174.2(6)
C32 C22 C72 C82 -0.7(9)
O13 C13 C23 C33 -176.8(5)
C63 C13 C23 C33 0.0(8)
O13 C13 C23 C73 3.2(8)
C63 C13 C23 C73 179.9(5)
C13 C23 C33 C43 -1.1(8)
C73 C23 C33 C43 179.0(5)
C23 C33 C43 C53 2.5(8)
C33 C43 C53 C63 -2.8(9)
C43 C53 C63 C13 1.8(9)
O13 C13 C63 C53 176.5(5)
C23 C13 C63 C53 -0.4(9)
O23 N13 C73 C23 -177.2(5)
O23 N13 C73 C83 4.8(8)
C33 C23 C73 N13 -159.6(5)
C13 C23 C73 N13 20.5(8)
C33 C23 C73 C83 18.4(9)
C13 C23 C73 C83 -161.5(6)
N14 C14 C24 C34 -176.5(5)
C64 C14 C24 C34 0.0(8)
C14 C24 C34 C44 -0.1(8)
C24 C34 C44 C54 -0.4(8)
C24 C34 C44 C74 177.0(5)
C34 C44 C54 C64 1.2(8)
C74 C44 C54 C64 -176.2(5)
C44 C54 C64 C14 -1.3(8)
N14 C14 C64 C54 177.2(5)
C24 C14 C64 C54 0.7(8)
C34 C44 C74 O14 2.2(8)
C54 C44 C74 O14 179.5(5)
C34 C44 C74 O24 -178.6(5)
C54 C44 C74 O24 -1.2(8)
O17 C17 C27 C37 -178.3(4)
C67 C17 C27 C37 -1.8(7)
O17 C17 C27 C77 0.1(7)
C67 C17 C27 C77 176.6(4)
C17 C27 C37 C47 0.3(8)
C77 C27 C37 C47 -178.1(5)
C27 C37 C47 C57 1.4(8)
C37 C47 C57 C67 -1.6(8)
C47 C57 C67 C17 0.1(8)
O17 C17 C67 C57 178.3(5)
C27 C17 C67 C57 1.7(7)
O27 N17 C77 C27 -174.3(4)
O27 N17 C77 C87 4.2(7)
C17 C27 C77 N17 27.3(7)
C37 C27 C77 N17 -154.3(5)
C17 C27 C77 C87 -151.2(5)
C37 C27 C77 C87 27.2(7)
O18 C18 C28 C38 -173.7(5)
C68 C18 C28 C38 5.1(7)
O18 C18 C28 C78 8.3(7)
C68 C18 C28 C78 -173.0(5)
C18 C28 C38 C48 -3.7(7)
C78 C28 C38 C48 174.5(5)
C28 C38 C48 C58 0.9(8)
C38 C48 C58 C68 0.5(8)
C48 C58 C68 C18 1.1(8)
O18 C18 C68 C58 174.9(4)
C28 C18 C68 C58 -3.9(7)
O28 N18 C78 C28 175.3(4)
O28 N18 C78 C88 -2.1(6)
C38 C28 C78 N18 -167.1(4)
C18 C28 C78 N18 11.0(7)
C38 C28 C78 C88 10.3(7)
C18 C28 C78 C88 -171.6(4)
O19 C19 C29 C39 -179.5(5)
C69 C19 C29 C39 3.5(7)
O19 C19 C29 C79 2.2(8)
C69 C19 C29 C79 -174.8(5)
N19 C79 C29 C19 -15.9(8)
C89 C79 C29 C19 164.8(5)
N19 C79 C29 C39 165.9(5)
C89 C79 C29 C39 -13.4(7)
O19 C19 C69 C59 179.5(5)
C29 C19 C69 C59 -3.4(8)
C19 C69 C59 C49 0.7(8)
C69 C59 C49 C39 1.8(8)
C59 C49 C39 C29 -1.6(8)
C19 C29 C39 C49 -1.0(8)
C79 C29 C39 C49 177.3(5)
N110 C110 C210 C310 -177.5(5)
C610 C110 C210 C310 0.2(7)
C110 C210 C310 C410 0.8(8)
C210 C310 C410 C510 -1.6(7)
C210 C310 C410 C710 -177.6(5)
C310 C410 C510 C610 1.6(7)
C710 C410 C510 C610 177.6(5)
C410 C510 C610 C110 -0.7(8)
N110 C110 C610 C510 177.4(5)
C210 C110 C610 C510 -0.2(7)
C310 C410 C710 O110 -1.3(7)
C510 C410 C710 O110 -177.1(5)
C310 C410 C710 O210 178.7(4)
C510 C410 C710 O210 2.9(7)
O112 C112 C212 C312 179.5(5)
C612 C112 C212 C312 -2.3(8)
O112 C112 C212 C712 -3.0(8)
C612 C112 C212 C712 175.3(5)
C112 C212 C312 C412 1.0(8)
C712 C212 C312 C412 -176.7(5)
C212 C312 C412 C512 1.0(9)
C312 C412 C512 C612 -1.7(9)
C412 C512 C612 C112 0.4(9)
O112 C112 C612 C512 -180.0(5)
C212 C112 C612 C512 1.6(8)
O212 N112 C712 C212 -173.9(4)
O212 N112 C712 C812 4.3(7)
C312 C212 C712 N112 -172.6(5)
C112 C212 C712 N112 9.8(8)
C312 C212 C712 C812 9.1(8)
C112 C212 C712 C812 -168.4(5)
O113 C113 C213 C313 179.8(5)
C613 C113 C213 C313 1.0(7)
O113 C113 C213 C713 -0.9(8)
C613 C113 C213 C713 -179.8(5)
C113 C213 C313 C413 -0.4(9)
C713 C213 C313 C413 -179.6(6)
C213 C313 C413 C513 0.1(10)
C313 C413 C513 C613 -0.6(10)
C413 C513 C613 C113 1.3(9)
O113 C113 C613 C513 179.6(5)
C213 C113 C613 C513 -1.5(8)
O213 N113 C713 C213 -178.4(4)
O213 N113 C713 C813 2.6(7)
C313 C213 C713 N113 158.7(5)
C113 C213 C713 N113 -20.5(8)
C313 C213 C713 C813 -22.3(8)
C113 C213 C713 C813 158.4(5)
O114 C114 C214 C314 178.7(5)
C614 C114 C214 C314 -0.4(7)
O114 C114 C214 C714 2.5(8)
C614 C114 C214 C714 -176.6(5)
C114 C214 C314 C414 -1.4(8)
C714 C214 C314 C414 174.9(5)
C214 C314 C414 C514 1.5(8)
C314 C414 C514 C614 0.3(8)
C414 C514 C614 C114 -2.1(8)
O114 C114 C614 C514 -177.0(5)
C214 C114 C614 C514 2.2(8)
O214 N114 C714 C214 173.4(4)
O214 N114 C714 C814 -3.4(7)
C314 C214 C714 N114 175.8(5)
C114 C214 C714 N114 -8.1(8)
C314 C214 C714 C814 -7.3(7)
C114 C214 C714 C814 168.8(5)
C615 C115 C215 C315 0.2(9)
N115 C115 C215 C315 -179.6(5)
C115 C215 C315 C415 0.9(8)
C215 C315 C415 C515 -1.5(8)
C215 C315 C415 C715 179.8(5)
C315 C415 C515 C615 0.8(8)
C715 C415 C515 C615 179.5(5)
C215 C115 C615 C515 -0.9(9)
N115 C115 C615 C515 178.9(5)
C415 C515 C615 C115 0.3(9)
C515 C415 C715 O215 180.0(5)
C315 C415 C715 O215 -1.4(7)
C515 C415 C715 O115 -1.3(8)
C315 C415 C715 O115 177.4(5)
